data_4132276
loop_
_publ_author_name
'Romanov-Michailidis, Fedor'
'Ravetz, Benjamin D.'
'Paley, Daniel W.'
'Rovis, Tomislav'

_publ_section_title
;
 Ir(III)-Catalyzed Carbocarbation of Alkynes through Undirected Double C-H
 Bond Activation of Anisoles.
;
_journal_issue 16
_journal_name_full 'Journal of the American Chemical Society'
_journal_page_first 5370
_journal_page_last 5374
_journal_paper_doi 10.1021/jacs.8b02716
_journal_volume 140
_journal_year 2018
_chemical_formula_moiety '1(C44 H34 Cl4 F12 Ir2)'
_chemical_formula_sum 'C44 H34 Cl4 F12 Ir2'
_chemical_formula_weight 1316.91
_space_group_crystal_system triclinic
_space_group_IT_number 2
_space_group_name_Hall '-P 1'
_space_group_name_H-M_alt 'P -1'
_atom_sites_solution_hydrogens geom
_audit_creation_date 2017-08-21
_audit_creation_method
;
Olex2 1.2
(compiled 2017.08.10 svn.r3461 for OlexSys, GUI svn.r5381)
;
_audit_update_record
;
2017-08-22 deposited with the CCDC.
2017-11-03 downloaded from the CCDC.
;
_cell_angle_alpha 91.4050(10)
_cell_angle_beta 108.247(2)
_cell_angle_gamma 107.063(2)
_cell_formula_units_Z 4
_cell_length_a 13.5428(3)
_cell_length_b 18.8283(3)
_cell_length_c 18.9337(3)
_cell_measurement_reflns_used 34008
_cell_measurement_temperature 99.9(3)
_cell_measurement_theta_max 72.7550
_cell_measurement_theta_min 3.6870
_cell_volume 4347.10(16)
_computing_cell_refinement 'CrysAlisPro 1.171.38.46 (Rigaku OD, 2015)'
_computing_data_collection 'CrysAlisPro 1.171.38.46 (Rigaku OD, 2015)'
_computing_data_reduction 'CrysAlisPro 1.171.38.46 (Rigaku OD, 2015)'
_computing_molecular_graphics 'Olex2 (Dolomanov et al., 2009)'
_computing_publication_material 'Olex2 (Dolomanov et al., 2009)'
_computing_structure_refinement 'SHELXL-2017/1 (Sheldrick, 2017)'
_diffrn_ambient_environment N~2~
_diffrn_ambient_temperature 99.9(3)
_diffrn_detector 'CCD plate'
_diffrn_detector_area_resol_mean 8.0549
_diffrn_detector_type EosS2
_diffrn_measured_fraction_theta_full 1.000
_diffrn_measured_fraction_theta_max 0.991
_diffrn_measurement_details
;
List of Runs (angles in degrees, time in seconds):

  # Type    Start    End  Width  t~exp~   \w     \q     \k     \f   Frames
#--------------------------------------------------------------------------
  1  \w     11.00  37.00   0.50    0.50    --   37.78 -99.00  60.00   52
  2  \w     45.00  71.00   0.50    0.50    --   37.78 -99.00  60.00   52
  3  \w     46.00  76.00   0.50    0.50    --   37.78 -99.00 -30.00   60
  4  \w     91.00 116.00   0.50    1.00    --  111.00-111.00-120.00   50
  5  \w     92.00 137.00   0.50    1.00    --  111.00 -77.00-150.00   90
  6  \w     90.00 128.00   0.50    1.00    --  111.00 -61.00-150.00   76
  7  \w     84.00 129.00   0.50    1.00    --  111.00 -61.00 -60.00   90
  8  \w     90.00 115.00   0.50    1.00    --  111.00-111.00 -60.00   50
  9  \w     74.00 114.00   0.50    1.00    --  111.00-111.00   0.00   80
 10  \w     86.00 112.00   0.50    1.00    --  111.00-111.00  60.00   52
 11  \w     76.00 108.00   0.50    1.00    --  111.00 -94.00  30.00   64
 12  \w     91.00 128.00   0.50    1.00    --  111.00 -45.00  30.00   74
 13  \w     87.00 128.00   0.50    1.00    --  111.00 -15.00 -30.00   82
 14  \w     79.00 108.00   0.50    1.00    --  111.00 -45.00 -60.00   58
 15  \w     64.00  90.00   0.50    1.00    --  111.00 -94.00-120.00   52
 16  \w     75.00 109.00   0.50    1.00    --  111.00 -94.00-150.00   68
 17  \w     64.00  91.00   0.50    1.00    --  111.00 -94.00-180.00   54
 18  \w     62.00 113.00   0.50    1.00    --  111.00-111.00-180.00  102
 19  \w     56.00  84.00   0.50    1.00    --  111.00 -30.00-150.00   56
 20  \w     62.00 103.00   0.50    1.00    --  111.00 -30.00-120.00   82
 21  \w     57.00  83.00   0.50    1.00    --  111.00 -61.00-150.00   52
 22  \w     49.00 148.00   0.50    1.00    --  111.00 -15.00 -90.00  198
 23  \w     94.00 141.00   0.50    1.00    --  111.00  45.00-150.00   94
 24  \w    125.00 150.00   0.50    1.00    --  111.00 111.00 -60.00   50
 25  \w    116.00 145.00   0.50    1.00    --  111.00 111.00   0.00   58
 26  \w    119.00 145.00   0.50    1.00    --  111.00  77.00  90.00   52
 27  \w     91.00 160.00   0.50    1.00    --  111.00  30.00 150.00  138
 28  \w     61.00 110.00   0.50    1.00    --  111.00 -45.00 150.00   98
 29  \w     60.00 114.00   0.50    1.00    --  111.00-111.00 120.00  108
 30  \w     55.00  84.00   0.50    1.00    --  111.00-111.00  90.00   58
 31  \w     49.00  75.00   0.50    1.00    --  111.00 -94.00  90.00   52
 32  \w     47.00 106.00   0.50    1.00    --  111.00 -77.00  90.00  118
 33  \w     66.00 111.00   0.50    1.00    --  111.00 -20.00  79.92   90
 34  \w     66.00  91.00   0.50    1.00    --  111.00 -61.00 -30.00   50
 35  \w     50.00  75.00   0.50    1.00    --  111.00 -61.00 -60.00   50
 36  \w     49.00  77.00   0.50    1.00    --  111.00 -45.00-120.00   56
 37  \w     44.00  73.00   0.50    1.00    --  111.00 -45.00-150.00   58
 38  \w     46.00 135.00   0.50    1.00    --  111.00 -15.00-180.00  178
 39  \w     47.00  95.00   0.50    1.00    --  111.00 -30.00  30.00   96
 40  \w     45.00  90.00   0.50    1.00    --  111.00 -77.00 -30.00   90
 41  \w     42.00  81.00   0.50    1.00    --  111.00-111.00-120.00   78
 42  \w     42.00  74.00   0.50    1.00    --  111.00 -30.00   0.00   64
 43  \w     42.00  67.00   0.50    1.00    --  111.00 -94.00  30.00   50
 44  \w     43.00  79.00   0.50    1.00    --  111.00-111.00  60.00   72
 45  \w     45.00  93.00   0.50    1.00    --  111.00 -61.00 150.00   96
 46  \w    -57.00  31.00   0.50    0.50    --  -37.78  37.00 150.00  176
 47  \w    -61.00 -35.00   0.50    0.50    --  -37.78 178.00  90.00   52
 48  \w   -102.00 -75.00   0.50    0.50    --  -37.78 178.00  90.00   54
 49  \w     67.00 109.00   0.50    0.50    --   37.78 178.00-180.00   84
 50  \w     84.00 109.00   0.50    0.50    --   37.78 178.00 -30.00   50
 51  \w     64.00 109.00   0.50    1.00    --  111.00 178.00  90.00   90
 52  \w     64.00  94.00   0.50    1.00    --  111.00 178.00  30.00   60
 53  \w   -105.00 -32.00   0.50    0.50    --  -37.78 -37.00-150.00  146
 54  \w     19.00  76.00   0.50    0.50    --   37.78 -99.00-180.00  114
 55  \w   -106.00 -25.00   0.50    0.50    --  -37.78 -37.00 -30.00  162
 56  \w   -102.00 -41.00   0.50    0.50    --  -37.78-178.00-150.00  122
;
_diffrn_measurement_device 'four-circle diffractometer'
_diffrn_measurement_device_type 'SuperNova, Dual, Cu at zero, EosS2'
_diffrn_measurement_method '\w scans'
_diffrn_orient_matrix_type 'CrysAlisPro convention (1999,Acta A55,543-557)'
_diffrn_orient_matrix_UB_11 -0.0350461000
_diffrn_orient_matrix_UB_12 0.0485877000
_diffrn_orient_matrix_UB_13 0.0480273000
_diffrn_orient_matrix_UB_21 0.1213101000
_diffrn_orient_matrix_UB_22 0.0413019000
_diffrn_orient_matrix_UB_23 0.0451979000
_diffrn_orient_matrix_UB_31 0.0025644000
_diffrn_orient_matrix_UB_32 0.0581490000
_diffrn_orient_matrix_UB_33 -0.0557965000
_diffrn_radiation_monochromator mirror
_diffrn_radiation_probe x-ray
_diffrn_radiation_type CuK\a
_diffrn_radiation_wavelength 1.54184
_diffrn_reflns_av_R_equivalents 0.029
_diffrn_reflns_av_unetI/netI 0.0278
_diffrn_reflns_Laue_measured_fraction_full 1.000
_diffrn_reflns_Laue_measured_fraction_max 0.991
_diffrn_reflns_limit_h_max 16
_diffrn_reflns_limit_h_min -16
_diffrn_reflns_limit_k_max 23
_diffrn_reflns_limit_k_min -21
_diffrn_reflns_limit_l_max 22
_diffrn_reflns_limit_l_min -23
_diffrn_reflns_number 18944
_diffrn_reflns_point_group_measured_fraction_full 1.000
_diffrn_reflns_point_group_measured_fraction_max 0.991
_diffrn_reflns_theta_full 67.684
_diffrn_reflns_theta_max 72.994
_diffrn_reflns_theta_min 3.624
_diffrn_source 'micro-focus sealed X-ray tube'
_diffrn_source_type 'SuperNova (Cu) X-ray Source'
_exptl_absorpt_coefficient_mu 14.696
_exptl_absorpt_correction_T_max 0.789
_exptl_absorpt_correction_T_min 0.217
_exptl_absorpt_correction_type gaussian
_exptl_absorpt_process_details
;
CrysAlisPro 1.171.38.46 (Rigaku Oxford Diffraction, 2015)
Numerical absorption correction based on gaussian integration over
			a multifaceted crystal model
Empirical absorption correction using spherical harmonics,
 implemented in SCALE3 ABSPACK scaling algorithm.
;
_exptl_crystal_colour orange
_exptl_crystal_colour_primary orange
_exptl_crystal_density_diffrn 2.012
_exptl_crystal_description block
_exptl_crystal_F_000 2512
_exptl_crystal_size_max 0.189
_exptl_crystal_size_mid 0.126
_exptl_crystal_size_min 0.036
_refine_diff_density_max 2.915
_refine_diff_density_min -2.181
_refine_diff_density_rms 0.183
_refine_ls_extinction_method none
_refine_ls_goodness_of_fit_ref 1.083
_refine_ls_hydrogen_treatment constr
_refine_ls_matrix_type full
_refine_ls_number_parameters 1221
_refine_ls_number_reflns 18944
_refine_ls_number_restraints 259
_refine_ls_restrained_S_all 1.076
_refine_ls_R_factor_all 0.0408
_refine_ls_R_factor_gt 0.0390
_refine_ls_shift/su_max 0.002
_refine_ls_shift/su_mean 0.000
_refine_ls_structure_factor_coef Fsqd
_refine_ls_weighting_details 'w=1/[\s^2^(Fo^2^)+(0.0632P)^2^+24.1691P] where P=(Fo^2^+2Fc^2^)/3'
_refine_ls_weighting_scheme calc
_refine_ls_wR_factor_gt 0.1083
_refine_ls_wR_factor_ref 0.1094
_reflns_Friedel_coverage 0.000
_reflns_number_gt 17885
_reflns_number_total 18944
_reflns_threshold_expression 'I > 2\s(I)'
_cod_data_source_file ja8b02716_si_004.cif
_cod_data_source_block Cldimer
_cod_original_cell_volume 4347.10(15)
_cod_database_code 4132276
_shelx_shelxl_version_number 2017/1
_chemical_oxdiff_formula 'Ir2 Cl4 C44 H34 F12'
_shelx_space_group_comment
;
The symmetry employed for this shelxl refinement is uniquely defined
by the following loop, which should always be used as a source of
symmetry information in preference to the above space-group names.
They are only intended as comments.
;
_olex2_refinement_description
;
1. Shared sites
{H71B, H71}
2. Others
 Fixed Uiso: H7A(0.038) H7B(0.038) H7C(0.038) H8A(0.038) H8B(0.038) H8C(0.038)
 H9A(0.034) H9B(0.034) H9C(0.034) H11(0.034) H12(0.042) H14(0.04) H15(0.037)
 H21(0.031) H22(0.033) H24(0.037) H25(0.034) H57A(0.038) H57B(0.038)
 H57C(0.038) H58A(0.038) H58B(0.038) H58C(0.038) H59A(0.039) H59B(0.039)
 H59C(0.039) H61(0.052) H62(0.05) H64(0.041) H65(0.039) H71(0.041) H72(0.05)
 H74(0.033) H75(0.028) H71B(0.041) H72B(0.046) H74B(0.033) H75B(0.025)
 H10A(0.037) H10B(0.037) H10C(0.037) H10D(0.039) H10E(0.039) H10F(0.039)
 H10G(0.037) H10H(0.037) H10I(0.037) H111(0.05) H112(0.058) H114(0.061)
 H115(0.047) H121(0.034) H122(0.037) H124(0.038) H125(0.033) H15A(0.036)
 H15B(0.036) H15C(0.036) H15D(0.036) H15E(0.036) H15F(0.036) H15G(0.039)
 H15H(0.039) H15I(0.039) H161(0.033) H162(0.038) H164(0.039) H165(0.037)
 H171(0.05) H172(0.059) H174(0.038) H175(0.031)
 Fixed X: H7A(0.156128) H7B(0.037843) H7C(0.113202) H8A(0.030435)
 H8B(0.149178) H8C(0.058395) H9A(-0.191006) H9B(-0.23075) H9C(-0.160207)
 H11(0.241913) H12(0.428646) H14(0.458471) H15(0.269692) H21(-0.198929) H22(-
 0.351852) H24(-0.303343) H25(-0.152786) H57A(-0.153107) H57B(-0.074948) H57C(-
 0.032723) H58A(0.150661) H58B(0.227728) H58C(0.179758) H59A(-0.086998) H59B(-
 0.161103) H59C(-0.042178) H61(0.136489) H62(0.287131) H64(0.384418)
 H65(0.233262) H71(-0.286893) H72(-0.472181) H74(-0.397713) H75(-0.213395)
 H71B(-0.29683) H72B(-0.478572) H74B(-0.380398) H75B(-0.199512) H10A(-0.871822)
 H10B(-0.950128) H10C(-0.829174) H10D(-0.876607) H10E(-0.811362) H10F(-
 0.932048) H10G(-1.120236) H10H(-1.196111) H10I(-1.147578) H111(-0.699326)
 H112(-0.510354) H114(-0.540748) H115(-0.731031) H121(-1.169387) H122(-
 1.327768) H124(-1.304605) H125(-1.143172) H15A(-1.145031) H15B(-1.028443)
 H15C(-1.082308) H15D(-0.772985) H15E(-0.738506) H15F(-0.804827) H15G(-
 0.978318) H15H(-1.102796) H15I(-1.044433) H161(-0.746236) H162(-0.60251) H164(-
 0.718361) H165(-0.859995) H171(-1.252231) H172(-1.436755) H174(-1.376078)
 H175(-1.191258)
 Fixed Y: H7A(0.118435) H7B(0.075463) H7C(0.030635) H8A(0.133168)
 H8B(0.132505) H8C(0.058028) H9A(-0.001996) H9B(0.05184) H9C(0.083274)
 H11(0.018049) H12(0.051069) H14(0.262971) H15(0.229539) H21(-0.081188) H22(-
 0.135324) H24(0.060541) H25(0.115418) H57A(0.397569) H57B(0.480032)
 H57C(0.412652) H58A(0.414652) H58B(0.451644) H58C(0.500816) H59A(0.447834)
 H59B(0.367439) H59C(0.379751) H61(0.568653) H62(0.619805) H64(0.440544)
 H65(0.389716) H71(0.283513) H72(0.271099) H74(0.49552) H75(0.506616)
 H71B(0.291959) H72B(0.288968) H74B(0.511419) H75B(0.513374) H10A(0.086515)
 H10B(0.04743) H10C(0.096573) H10D(0.387698) H10E(0.38431) H10F(0.386386)
 H10G(0.30428) H10H(0.223937) H10I(0.283869) H111(0.245077) H112(0.288901)
 H114(0.32178) H115(0.276885) H121(0.112197) H122(0.010509) H124(-0.041557)
 H125(0.055613) H15A(0.385018) H15B(0.445277) H15C(0.406008) H15D(0.242436)
 H15E(0.296867) H15F(0.212203) H15G(0.12394) H15H(0.117644) H15I(0.114928)
 H161(0.422728) H162(0.531564) H164(0.546378) H165(0.437863) H171(0.195938)
 H172(0.141428) H174(0.198629) H175(0.249576)
 Fixed Z: H7A(0.095679) H7B(0.040729) H7C(0.084829) H8A(0.366227)
 H8B(0.375063) H8C(0.374515) H9A(0.25275) H9B(0.196728) H9C(0.280617)
 H11(0.282586) H12(0.337278) H14(0.295215) H15(0.240215) H21(0.10604) H22(-
 0.000188) H24(-0.08424) H25(0.022022) H57A(0.386051) H57B(0.414327)
 H57C(0.440228) H58A(0.191644) H58B(0.272922) H58C(0.214452) H59A(0.105744)
 H59B(0.109223) H59C(0.107761) H61(0.422386) H62(0.528245) H64(0.510832)
 H65(0.404416) H71(0.20788) H72(0.165455) H74(0.203918) H75(0.241046)
 H71B(0.198639) H72B(0.160253) H74B(0.224586) H75B(0.260962) H10A(-0.476669)
 H10B(-0.433296) H10C(-0.38877) H10D(-0.452151) H10E(-0.368446) H10F(-0.390663)
 H10G(-0.4228) H10H(-0.462501) H10I(-0.509032) H111(-0.278452) H112(-0.247071)
 H114(-0.458415) H115(-0.493307) H121(-0.59053) H122(-0.639732) H124(-0.432905)
 H125(-0.384086) H15A(-0.118553) H15B(-0.08907) H15C(-0.032101) H15D(-0.00419)
 H15E(-0.059815) H15F(-0.088848) H15G(-0.123618) H15H(-0.153015) H15I(-0.06784)
 H161(-0.112115) H162(-0.058179) H164(0.111723) H165(0.057943) H171(-0.2292)
 H172(-0.245528) H174(-0.027878) H175(-0.010213)
;
_olex2_submission_special_instructions 'No special instructions were received'
_oxdiff_exptl_absorpt_empirical_details
;
Empirical correction (ABSPACK) includes:
- Absorption correction using spherical harmonics
- Frame scaling
;
_oxdiff_exptl_absorpt_empirical_full_max 1.711
_oxdiff_exptl_absorpt_empirical_full_min 0.729
_oxdiff_twin_integration_method simultaneous
_oxdiff_twin_items 2
_twin_special_details
;
Component 2 rotated by -179.8477\% 
 around [-0.00 -0.71 0.71] (reciprocal) or [0.02 -0.71 0.71] (direct)
;

loop_
_space_group_symop_operation_xyz
'x, y, z'
'-x, -y, -z'

loop_
_atom_site_label
_atom_site_type_symbol
_atom_site_fract_x
_atom_site_fract_y
_atom_site_fract_z
_atom_site_U_iso_or_equiv
_atom_site_adp_type
_atom_site_occupancy
_atom_site_site_symmetry_order
_atom_site_calc_flag
_atom_site_refinement_flags_posn
_atom_site_refinement_flags_adp
_atom_site_refinement_flags_occupancy
_atom_site_disorder_assembly
_atom_site_disorder_group
Ir1 Ir 0.01501(2) 0.16974(2) 0.19267(2) 0.01554(7) Uani 1 1 d . U . . .
Cl1 Cl 0.05102(15) 0.24536(10) 0.09837(10) 0.0243(3) Uani 1 1 d . U . . .
Cl2 Cl 0.12329(13) 0.27849(9) 0.28598(10) 0.0210(3) Uani 1 1 d . U . . .
Cl3 Cl -0.12909(13) 0.22445(9) 0.18836(10) 0.0217(3) Uani 1 1 d . U . . .
C2 C 0.0487(6) 0.0766(4) 0.1496(4) 0.0183(14) Uani 1 1 d . U . . .
C3 C 0.1131(6) 0.0989(4) 0.2270(4) 0.0179(14) Uani 1 1 d . U . . .
C4 C 0.0408(6) 0.0895(4) 0.2705(4) 0.0182(14) Uani 1 1 d . U . . .
C5 C -0.0697(6) 0.0635(4) 0.2195(4) 0.0169(13) Uani 1 1 d . U . . .
C6 C -0.0652(6) 0.0555(4) 0.1439(4) 0.0182(14) Uani 1 1 d . U . . .
C7 C 0.0929(7) 0.0751(5) 0.0872(4) 0.0256(16) Uani 1 1 d . U . . .
H7A H 0.156128 0.118435 0.095679 0.038 Uiso 1 1 calc GR . . . .
H7B H 0.037843 0.075463 0.040729 0.038 Uiso 1 1 calc GR . . . .
H7C H 0.113202 0.030635 0.084829 0.038 Uiso 1 1 calc GR . . . .
C8 C 0.0726(7) 0.1047(5) 0.3541(4) 0.0253(16) Uani 1 1 d . U . . .
H8A H 0.030435 0.133168 0.366227 0.038 Uiso 1 1 calc GR . . . .
H8B H 0.149178 0.132505 0.375063 0.038 Uiso 1 1 calc GR . . . .
H8C H 0.058395 0.058028 0.374515 0.038 Uiso 1 1 calc GR . . . .
C9 C -0.1721(6) 0.0478(4) 0.2392(5) 0.0229(15) Uani 1 1 d . U . . .
H9A H -0.191006 -0.001996 0.252750 0.034 Uiso 1 1 calc GR . . . .
H9B H -0.230750 0.051840 0.196728 0.034 Uiso 1 1 calc GR . . . .
H9C H -0.160207 0.083274 0.280617 0.034 Uiso 1 1 calc GR . . . .
C10 C 0.2357(6) 0.1218(5) 0.2593(4) 0.0223(15) Uani 1 1 d . U . . .
C11 C 0.2851(7) 0.0675(5) 0.2863(5) 0.0287(17) Uani 1 1 d . U . . .
H11 H 0.241913 0.018049 0.282586 0.034 Uiso 1 1 calc R . . . .
C12 C 0.3964(8) 0.0870(6) 0.3182(5) 0.035(2) Uani 1 1 d . U . . .
H12 H 0.428646 0.051069 0.337278 0.042 Uiso 1 1 calc R . . . .
C13 C 0.4614(7) 0.1601(6) 0.3220(5) 0.035(2) Uani 1 1 d . U . . .
C14 C 0.4147(7) 0.2140(5) 0.2931(6) 0.0329(19) Uani 1 1 d . U . . .
H14 H 0.458471 0.262971 0.295215 0.040 Uiso 1 1 calc R . . . .
C15 C 0.3016(7) 0.1940(5) 0.2609(5) 0.0307(18) Uani 1 1 d . U . . .
H15 H 0.269692 0.229539 0.240215 0.037 Uiso 1 1 calc R . . . .
C16 C 0.5832(8) 0.1809(8) 0.3570(7) 0.048(3) Uani 1 1 d . U . . .
F17 F 0.6126(6) 0.1557(5) 0.4235(4) 0.066(2) Uani 1 1 d . U . . .
F18 F 0.6276(5) 0.1498(5) 0.3155(4) 0.061(2) Uani 1 1 d . U . . .
F19 F 0.6352(5) 0.2544(5) 0.3680(6) 0.078(3) Uani 1 1 d . U . . .
C20 C -0.1604(6) 0.0231(4) 0.0754(4) 0.0195(14) Uani 1 1 d . U . . .
C21 C -0.2201(7) -0.0525(5) 0.0684(5) 0.0258(16) Uani 1 1 d . U . . .
H21 H -0.198929 -0.081188 0.106040 0.031 Uiso 1 1 calc R . . . .
C22 C -0.3116(7) -0.0850(5) 0.0046(5) 0.0275(17) Uani 1 1 d . U . . .
H22 H -0.351852 -0.135324 -0.000188 0.033 Uiso 1 1 calc R . . . .
C23 C -0.3416(6) -0.0428(5) -0.0505(5) 0.0275(17) Uani 1 1 d . U . . .
C24 C -0.2826(7) 0.0327(5) -0.0457(5) 0.0304(18) Uani 1 1 d . U . . .
H24 H -0.303343 0.060541 -0.084240 0.037 Uiso 1 1 calc R . . . .
C25 C -0.1925(7) 0.0651(5) 0.0177(5) 0.0285(17) Uani 1 1 d . U . . .
H25 H -0.152786 0.115418 0.022022 0.034 Uiso 1 1 calc R . . . .
C26 C -0.4413(8) -0.0782(6) -0.1181(6) 0.040(2) Uani 1 1 d . U . . .
F27 F -0.4353(8) -0.1401(4) -0.1504(4) 0.074(3) Uani 1 1 d . U . . .
F28 F -0.5325(5) -0.0996(6) -0.1000(5) 0.083(3) Uani 1 1 d . U . . .
F29 F -0.4592(5) -0.0349(4) -0.1709(3) 0.0480(15) Uani 1 1 d . U . . .
Ir51 Ir -0.01951(2) 0.33285(2) 0.28349(2) 0.01679(8) Uani 1 1 d . U . . .
Cl51 Cl -0.05573(18) 0.25558(11) 0.37559(12) 0.0301(4) Uani 1 1 d . U . . .
C52 C -0.0408(6) 0.4292(4) 0.3336(4) 0.0197(14) Uani 1 1 d . U . . .
C53 C 0.0704(6) 0.4448(4) 0.3347(5) 0.0199(14) Uani 1 1 d . U . . .
C54 C 0.0675(6) 0.4378(4) 0.2569(5) 0.0217(15) Uani 1 1 d . U . . .
C55 C -0.0438(7) 0.4152(4) 0.2094(5) 0.0239(16) Uani 1 1 d . U . . .
C56 C -0.1106(6) 0.4092(4) 0.2570(4) 0.0207(15) Uani 1 1 d D U . . .
C57 C -0.0788(7) 0.4299(5) 0.3994(5) 0.0253(16) Uani 1 1 d D U . . .
H57A H -0.153107 0.397569 0.386051 0.038 Uiso 1 1 calc GR . . . .
H57B H -0.074948 0.480032 0.414327 0.038 Uiso 1 1 calc GR . . . .
H57C H -0.032723 0.412652 0.440228 0.038 Uiso 1 1 calc GR . . . .
C58 C 0.1652(6) 0.4526(5) 0.2317(5) 0.0257(16) Uani 1 1 d D U . . .
H58A H 0.150661 0.414652 0.191644 0.038 Uiso 1 1 calc GR . . . .
H58B H 0.227728 0.451644 0.272922 0.038 Uiso 1 1 calc GR . . . .
H58C H 0.179758 0.500816 0.214452 0.038 Uiso 1 1 calc GR . . . .
C59 C -0.0874(7) 0.4013(5) 0.1255(5) 0.0258(16) Uani 1 1 d D U . . .
H59A H -0.086998 0.447834 0.105744 0.039 Uiso 1 1 calc GR . . . .
H59B H -0.161103 0.367439 0.109223 0.039 Uiso 1 1 calc GR . . . .
H59C H -0.042178 0.379751 0.107761 0.039 Uiso 1 1 calc GR . . . .
C60 C 0.1689(6) 0.4737(5) 0.4021(5) 0.0230(16) Uani 1 1 d D U . . .
C61 C 0.1864(8) 0.5428(6) 0.4401(6) 0.043(2) Uani 1 1 d D U . . .
H61 H 0.136489 0.568653 0.422386 0.052 Uiso 1 1 calc R . . . .
C62 C 0.2763(8) 0.5735(6) 0.5034(6) 0.042(2) Uani 1 1 d D U . . .
H62 H 0.287131 0.619805 0.528245 0.050 Uiso 1 1 calc R . . . .
C63 C 0.3507(7) 0.5349(5) 0.5298(5) 0.0300(18) Uani 1 1 d D U . . .
C64 C 0.3345(8) 0.4664(5) 0.4930(5) 0.0342(19) Uani 1 1 d D U . . .
H64 H 0.384418 0.440544 0.510832 0.041 Uiso 1 1 calc R . . . .
C65 C 0.2439(7) 0.4360(5) 0.4293(5) 0.0325(19) Uani 1 1 d D U . . .
H65 H 0.233262 0.389716 0.404416 0.039 Uiso 1 1 calc R . . . .
C66 C 0.4500(8) 0.5680(6) 0.5982(6) 0.039(2) Uani 1 1 d D U . . .
F67 F 0.4272(5) 0.6022(4) 0.6504(3) 0.0518(17) Uani 1 1 d D U . . .
F68 F 0.5281(5) 0.6225(5) 0.5824(4) 0.0567(19) Uani 1 1 d D U . . .
F69 F 0.4976(7) 0.5195(5) 0.6289(5) 0.076(3) Uani 1 1 d D U . . .
C70 C -0.2312(10) 0.3965(13) 0.2294(7) 0.021(3) Uani 0.55(3) 1 d D U P A 1
C71 C -0.3091(14) 0.3259(13) 0.206(2) 0.034(4) Uani 0.55(3) 1 d D U P A 1
H71 H -0.286893 0.283513 0.207880 0.041 Uiso 0.55(3) 1 calc R . P A 1
C72 C -0.4200(15) 0.3183(15) 0.181(3) 0.042(4) Uani 0.55(3) 1 d D U P A 1
H72 H -0.472181 0.271099 0.165455 0.050 Uiso 0.55(3) 1 calc R . P A 1
C73 C -0.4522(12) 0.3817(15) 0.1804(17) 0.032(4) Uani 0.55(3) 1 d D U P A 1
C74 C -0.3755(14) 0.4533(15) 0.2039(19) 0.027(5) Uani 0.55(3) 1 d D U P A 1
H74 H -0.397713 0.495520 0.203918 0.033 Uiso 0.55(3) 1 calc R . P A 1
C75 C -0.2656(14) 0.4593(15) 0.227(2) 0.024(5) Uani 0.55(3) 1 d D U P A 1
H75 H -0.213395 0.506616 0.241046 0.028 Uiso 0.55(3) 1 calc R . P A 1
C76 C -0.5720(14) 0.3742(14) 0.1498(12) 0.045(4) Uani 0.55(3) 1 d D U P A 1
F77 F -0.6012(15) 0.4167(18) 0.1921(12) 0.079(6) Uani 0.55(3) 1 d D U P A 1
F78 F -0.596(2) 0.3978(16) 0.0823(10) 0.039(4) Uani 0.55(3) 1 d D U P A 1
F79 F -0.6370(10) 0.3066(12) 0.1439(13) 0.072(5) Uani 0.55(3) 1 d D U P A 1
C70B C -0.2293(12) 0.4032(16) 0.2327(8) 0.021(4) Uani 0.45(3) 1 d D U P A 2
C71B C -0.3136(16) 0.3360(16) 0.203(3) 0.034(4) Uani 0.45(3) 1 d D U P A 2
H71B H -0.296830 0.291959 0.198639 0.041 Uiso 0.45(3) 1 calc R . P A 2
C72B C -0.4225(17) 0.3338(17) 0.181(3) 0.038(5) Uani 0.45(3) 1 d D U P A 2
H72B H -0.478572 0.288968 0.160253 0.046 Uiso 0.45(3) 1 calc R . P A 2
C73B C -0.4466(15) 0.3996(17) 0.190(2) 0.031(5) Uani 0.45(3) 1 d D U P A 2
C74B C -0.3636(17) 0.4675(17) 0.219(3) 0.028(5) Uani 0.45(3) 1 d D U P A 2
H74B H -0.380398 0.511419 0.224586 0.033 Uiso 0.45(3) 1 calc R . P A 2
C75B C -0.2556(17) 0.4684(16) 0.241(3) 0.021(5) Uani 0.45(3) 1 d D U P A 2
H75B H -0.199512 0.513374 0.260962 0.025 Uiso 0.45(3) 1 calc R . P A 2
C76B C -0.5650(16) 0.3956(16) 0.1645(14) 0.045(4) Uani 0.45(3) 1 d D U P A 2
F77B F -0.5799(19) 0.4579(15) 0.1884(14) 0.056(5) Uani 0.45(3) 1 d D U P A 2
F78B F -0.609(3) 0.387(2) 0.0898(14) 0.056(6) Uani 0.45(3) 1 d D U P A 2
F79B F -0.6265(15) 0.3435(18) 0.190(2) 0.085(7) Uani 0.45(3) 1 d D U P A 2
Ir10 Ir -0.95283(2) 0.21019(2) -0.33916(2) 0.01559(7) Uani 1 1 d . U . . .
Cl10 Cl -0.91239(17) 0.11845(11) -0.26002(11) 0.0276(4) Uani 1 1 d . U . . .
Cl11 Cl -1.09802(13) 0.20700(10) -0.28873(10) 0.0198(3) Uani 1 1 d . U . . .
Cl12 Cl -0.84799(12) 0.30583(10) -0.23122(9) 0.0190(3) Uani 1 1 d . U . . .
C102 C -0.9284(6) 0.1596(4) -0.4317(4) 0.0201(14) Uani 1 1 d . U . . .
C103 C -0.8564(6) 0.2359(4) -0.4101(4) 0.0201(15) Uani 1 1 d . U . . .
C104 C -0.9244(6) 0.2838(5) -0.4205(4) 0.0217(15) Uani 1 1 d . U . . .
C105 C -1.0355(6) 0.2393(4) -0.4455(4) 0.0207(15) Uani 1 1 d . U . . .
C106 C -1.0405(6) 0.1606(4) -0.4524(4) 0.0187(14) Uani 1 1 d . U . . .
C107 C -0.8915(7) 0.0913(5) -0.4327(4) 0.0248(16) Uani 1 1 d . U . . .
H10A H -0.871822 0.086515 -0.476669 0.037 Uiso 1 1 calc GR . . . .
H10B H -0.950128 0.047430 -0.433296 0.037 Uiso 1 1 calc GR . . . .
H10C H -0.829174 0.096573 -0.388770 0.037 Uiso 1 1 calc GR . . . .
C108 C -0.8823(7) 0.3682(4) -0.4067(5) 0.0258(16) Uani 1 1 d . U . . .
H10D H -0.876607 0.387698 -0.452151 0.039 Uiso 1 1 calc GR . . . .
H10E H -0.811362 0.384310 -0.368446 0.039 Uiso 1 1 calc GR . . . .
H10F H -0.932048 0.386386 -0.390663 0.039 Uiso 1 1 calc GR . . . .
C109 C -1.1336(6) 0.2652(5) -0.4614(5) 0.0248(16) Uani 1 1 d . U . . .
H10G H -1.120236 0.304280 -0.422800 0.037 Uiso 1 1 calc GR . . . .
H10H H -1.196111 0.223937 -0.462501 0.037 Uiso 1 1 calc GR . . . .
H10I H -1.147578 0.283869 -0.509032 0.037 Uiso 1 1 calc GR . . . .
C110 C -0.7354(6) 0.2603(4) -0.3891(5) 0.0242(16) Uani 1 1 d . U . . .
C111 C -0.6680(7) 0.2614(7) -0.3148(6) 0.041(2) Uani 1 1 d . U . . .
H111 H -0.699326 0.245077 -0.278452 0.050 Uiso 1 1 calc R . . . .
C112 C -0.5548(8) 0.2871(7) -0.2962(7) 0.049(3) Uani 1 1 d . U . . .
H112 H -0.510354 0.288901 -0.247071 0.058 Uiso 1 1 calc R . . . .
C113 C -0.5083(8) 0.3097(6) -0.3498(8) 0.046(3) Uani 1 1 d . U . . .
C114 C -0.5733(9) 0.3064(7) -0.4224(8) 0.051(3) Uani 1 1 d . U . . .
H114 H -0.540748 0.321780 -0.458415 0.061 Uiso 1 1 calc R . . . .
C115 C -0.6877(8) 0.2805(6) -0.4435(6) 0.039(2) Uani 1 1 d . U . . .
H115 H -0.731031 0.276885 -0.493307 0.047 Uiso 1 1 calc R . . . .
C116 C -0.3849(10) 0.3362(7) -0.3291(9) 0.059(3) Uani 1 1 d . U . . .
F117 F -0.3488(6) 0.2889(6) -0.3549(8) 0.111(4) Uani 1 1 d . U . . .
F118 F -0.3325(6) 0.3482(6) -0.2539(6) 0.081(3) Uani 1 1 d . U . . .
F119 F -0.3516(6) 0.4020(5) -0.3537(6) 0.079(3) Uani 1 1 d . U . . .
C120 C -1.1405(6) 0.0952(4) -0.4819(4) 0.0214(15) Uani 1 1 d . U . . .
C121 C -1.1961(7) 0.0811(5) -0.5588(5) 0.0285(17) Uani 1 1 d . U . . .
H121 H -1.169387 0.112197 -0.590530 0.034 Uiso 1 1 calc R . . . .
C122 C -1.2914(7) 0.0207(5) -0.5882(5) 0.0308(18) Uani 1 1 d . U . . .
H122 H -1.327768 0.010509 -0.639732 0.037 Uiso 1 1 calc R . . . .
C123 C -1.3316(6) -0.0237(5) -0.5407(5) 0.0260(16) Uani 1 1 d . U . . .
C124 C -1.2768(7) -0.0108(5) -0.4645(5) 0.0313(18) Uani 1 1 d . U . . .
H124 H -1.304605 -0.041557 -0.432905 0.038 Uiso 1 1 calc R . . . .
C125 C -1.1812(7) 0.0477(5) -0.4354(5) 0.0272(16) Uani 1 1 d . U . . .
H125 H -1.143172 0.055613 -0.384086 0.033 Uiso 1 1 calc R . . . .
C126 C -1.4369(8) -0.0878(5) -0.5733(6) 0.036(2) Uani 1 1 d . U . . .
F127 F -1.4293(5) -0.1347(4) -0.6247(4) 0.0524(16) Uani 1 1 d . U . . .
F128 F -1.5205(5) -0.0655(4) -0.6097(6) 0.082(3) Uani 1 1 d . U . . .
F129 F -1.4631(6) -0.1308(5) -0.5241(4) 0.070(2) Uani 1 1 d . U . . .
Ir15 Ir -0.99171(2) 0.29807(2) -0.17697(2) 0.01453(7) Uani 1 1 d . U . . .
Cl15 Cl -1.03305(15) 0.39297(10) -0.25087(10) 0.0246(4) Uani 1 1 d . U . . .
C152 C -1.0233(6) 0.3396(4) -0.0815(4) 0.0194(14) Uani 1 1 d . U . . .
C153 C -0.9087(6) 0.3471(4) -0.0633(4) 0.0171(13) Uani 1 1 d . U . . .
C154 C -0.8993(6) 0.2721(4) -0.0718(4) 0.0185(14) Uani 1 1 d . U . . .
C155 C -1.0051(7) 0.2202(5) -0.0968(4) 0.0216(15) Uani 1 1 d . U . . .
C156 C -1.0831(6) 0.2613(5) -0.1050(4) 0.0214(15) Uani 1 1 d . U . . .
C157 C -1.0743(6) 0.3992(5) -0.0802(5) 0.0242(16) Uani 1 1 d . U . . .
H15A H -1.145031 0.385018 -0.118553 0.036 Uiso 1 1 calc GR . . . .
H15B H -1.028443 0.445277 -0.089070 0.036 Uiso 1 1 calc GR . . . .
H15C H -1.082308 0.406008 -0.032101 0.036 Uiso 1 1 calc GR . . . .
C158 C -0.7946(6) 0.2543(5) -0.0546(5) 0.0239(15) Uani 1 1 d . U . . .
H15D H -0.772985 0.242436 -0.004190 0.036 Uiso 1 1 calc GR . . . .
H15E H -0.738506 0.296867 -0.059815 0.036 Uiso 1 1 calc GR . . . .
H15F H -0.804827 0.212203 -0.088848 0.036 Uiso 1 1 calc GR . . . .
C159 C -1.0354(7) 0.1367(4) -0.1117(5) 0.0260(16) Uani 1 1 d . U . . .
H15G H -0.978318 0.123940 -0.123618 0.039 Uiso 1 1 calc GR . . . .
H15H H -1.102796 0.117644 -0.153015 0.039 Uiso 1 1 calc GR . . . .
H15I H -1.044433 0.114928 -0.067840 0.039 Uiso 1 1 calc GR . . . .
C160 C -0.8178(6) 0.4180(4) -0.0322(4) 0.0207(14) Uani 1 1 d . U . . .
C161 C -0.7401(7) 0.4473(5) -0.0670(5) 0.0274(17) Uani 1 1 d . U . . .
H161 H -0.746236 0.422728 -0.112115 0.033 Uiso 1 1 calc R . . . .
C162 C -0.6541(7) 0.5127(5) -0.0348(5) 0.0314(18) Uani 1 1 d . U . . .
H162 H -0.602510 0.531564 -0.058179 0.038 Uiso 1 1 calc R . . . .
C163 C -0.6449(6) 0.5499(5) 0.0324(5) 0.0271(17) Uani 1 1 d . U . . .
C164 C -0.7236(7) 0.5214(6) 0.0671(5) 0.0328(19) Uani 1 1 d . U . . .
H164 H -0.718361 0.546378 0.111723 0.039 Uiso 1 1 calc R . . . .
C165 C -0.8081(7) 0.4565(5) 0.0348(5) 0.0304(18) Uani 1 1 d . U . . .
H165 H -0.859995 0.437863 0.057943 0.037 Uiso 1 1 calc R . . . .
C166 C -0.5500(8) 0.6185(6) 0.0682(6) 0.041(2) Uani 1 1 d . U . . .
F167 F -0.5701(5) 0.6626(4) 0.1140(4) 0.0549(17) Uani 1 1 d . U . . .
F168 F -0.4618(5) 0.6027(4) 0.1097(6) 0.086(3) Uani 1 1 d . U . . .
F169 F -0.5203(8) 0.6607(5) 0.0192(5) 0.081(3) Uani 1 1 d . U . . .
C170 C -1.2027(6) 0.2283(5) -0.1182(5) 0.0229(15) Uani 1 1 d . U . . .
C171 C -1.2766(7) 0.1961(7) -0.1884(5) 0.042(2) Uani 1 1 d . U . . .
H171 H -1.252231 0.195938 -0.229200 0.050 Uiso 1 1 calc R . . . .
C172 C -1.3875(8) 0.1639(8) -0.1983(6) 0.049(3) Uani 1 1 d . U . . .
H172 H -1.436755 0.141428 -0.245528 0.059 Uiso 1 1 calc R . . . .
C173 C -1.4242(7) 0.1651(5) -0.1388(6) 0.0325(19) Uani 1 1 d . U . . .
C174 C -1.3510(7) 0.1976(5) -0.0682(5) 0.0320(19) Uani 1 1 d . U . . .
H174 H -1.376078 0.198629 -0.027878 0.038 Uiso 1 1 calc R . . . .
C175 C -1.2405(7) 0.2285(5) -0.0578(5) 0.0258(16) Uani 1 1 d . U . . .
H175 H -1.191258 0.249576 -0.010213 0.031 Uiso 1 1 calc R . . . .
C176 C -1.5435(8) 0.1302(7) -0.1486(7) 0.047(3) Uani 1 1 d . U . . .
F177 F -1.5866(5) 0.1769(4) -0.1257(5) 0.062(2) Uani 1 1 d . U . . .
F178 F -1.5595(5) 0.0714(4) -0.1103(4) 0.0513(17) Uani 1 1 d . U . . .
F179 F -1.6049(5) 0.1047(6) -0.2198(4) 0.078(3) Uani 1 1 d . U . . .

loop_
_atom_site_aniso_label
_atom_site_aniso_U_11
_atom_site_aniso_U_22
_atom_site_aniso_U_33
_atom_site_aniso_U_23
_atom_site_aniso_U_13
_atom_site_aniso_U_12
Ir1 0.01886(14) 0.01149(14) 0.01422(15) 0.00129(11) 0.00448(11) 0.00299(10)
Cl1 0.0325(9) 0.0187(8) 0.0202(9) 0.0048(7) 0.0102(7) 0.0046(7)
Cl2 0.0215(7) 0.0151(8) 0.0210(8) -0.0021(6) 0.0021(6) 0.0038(6)
Cl3 0.0212(7) 0.0143(8) 0.0261(9) -0.0021(7) 0.0043(6) 0.0051(6)
C2 0.022(3) 0.010(3) 0.019(4) -0.002(3) 0.002(3) 0.005(3)
C3 0.021(3) 0.016(3) 0.016(4) -0.003(3) 0.005(3) 0.006(3)
C4 0.026(4) 0.013(3) 0.017(4) 0.000(3) 0.009(3) 0.006(3)
C5 0.025(3) 0.009(3) 0.016(3) 0.002(3) 0.007(3) 0.003(3)
C6 0.022(3) 0.013(3) 0.017(4) -0.001(3) 0.005(3) 0.003(3)
C7 0.032(4) 0.031(4) 0.015(4) -0.001(3) 0.009(3) 0.011(3)
C8 0.038(4) 0.026(4) 0.017(4) 0.007(3) 0.011(3) 0.015(3)
C9 0.029(4) 0.019(4) 0.023(4) 0.007(3) 0.014(3) 0.005(3)
C10 0.018(3) 0.029(4) 0.019(4) 0.004(3) 0.002(3) 0.010(3)
C11 0.032(4) 0.027(4) 0.029(4) 0.008(4) 0.009(3) 0.014(3)
C12 0.033(4) 0.043(5) 0.032(5) 0.011(4) 0.005(4) 0.021(4)
C13 0.024(4) 0.046(6) 0.028(5) 0.002(4) 0.000(3) 0.012(4)
C14 0.026(4) 0.024(4) 0.044(5) -0.004(4) 0.009(4) 0.003(3)
C15 0.028(4) 0.024(4) 0.035(5) 0.000(4) 0.002(3) 0.009(3)
C16 0.031(5) 0.066(8) 0.041(6) -0.001(5) -0.001(4) 0.021(5)
F17 0.044(3) 0.113(7) 0.034(4) -0.002(4) -0.006(3) 0.036(4)
F18 0.031(3) 0.104(6) 0.050(4) -0.003(4) 0.009(3) 0.029(4)
F19 0.026(3) 0.054(5) 0.122(8) -0.011(5) -0.009(4) 0.004(3)
C20 0.019(3) 0.017(4) 0.022(4) -0.004(3) 0.008(3) 0.005(3)
C21 0.026(4) 0.020(4) 0.028(4) 0.004(3) 0.007(3) 0.004(3)
C22 0.032(4) 0.017(4) 0.028(4) -0.007(3) 0.012(3) -0.001(3)
C23 0.021(3) 0.029(4) 0.024(4) -0.010(3) 0.001(3) 0.004(3)
C24 0.036(4) 0.028(4) 0.023(4) 0.003(3) 0.001(3) 0.012(3)
C25 0.034(4) 0.017(4) 0.026(4) 0.001(3) 0.005(3) 0.003(3)
C26 0.041(5) 0.029(5) 0.034(5) -0.012(4) -0.003(4) 0.006(4)
F27 0.099(6) 0.041(4) 0.047(4) -0.025(3) -0.022(4) 0.023(4)
F28 0.026(3) 0.127(8) 0.056(5) 0.004(5) -0.003(3) -0.018(4)
F29 0.049(3) 0.045(4) 0.031(3) -0.006(3) -0.009(3) 0.013(3)
Ir51 0.02181(14) 0.01146(14) 0.01635(15) 0.00137(11) 0.00686(11) 0.00370(11)
Cl51 0.0500(11) 0.0212(9) 0.0277(10) 0.0092(8) 0.0224(9) 0.0134(8)
C52 0.027(4) 0.011(3) 0.019(4) 0.001(3) 0.005(3) 0.006(3)
C53 0.027(4) 0.006(3) 0.023(4) 0.001(3) 0.006(3) 0.004(3)
C54 0.028(4) 0.014(3) 0.022(4) 0.006(3) 0.009(3) 0.005(3)
C55 0.030(4) 0.016(4) 0.030(4) 0.007(3) 0.014(3) 0.008(3)
C56 0.023(3) 0.010(3) 0.021(4) 0.009(3) 0.001(3) 0.002(2)
C57 0.033(4) 0.020(4) 0.023(4) -0.002(3) 0.009(3) 0.009(3)
C58 0.026(4) 0.021(4) 0.030(4) 0.005(3) 0.012(3) 0.004(3)
C59 0.031(4) 0.023(4) 0.023(4) 0.006(3) 0.010(3) 0.008(3)
C60 0.028(4) 0.019(4) 0.023(4) -0.006(3) 0.009(3) 0.008(3)
C61 0.037(5) 0.026(5) 0.049(6) -0.016(4) -0.007(4) 0.012(4)
C62 0.032(4) 0.032(5) 0.047(6) -0.020(4) -0.001(4) 0.007(4)
C63 0.032(4) 0.033(5) 0.021(4) -0.002(4) 0.008(3) 0.007(4)
C64 0.037(4) 0.028(5) 0.030(5) 0.001(4) 0.000(4) 0.012(4)
C65 0.036(4) 0.022(4) 0.031(5) -0.009(4) -0.003(4) 0.012(3)
C66 0.041(5) 0.039(5) 0.031(5) -0.004(4) 0.007(4) 0.008(4)
F67 0.050(3) 0.062(4) 0.026(3) -0.018(3) 0.012(3) -0.005(3)
F68 0.036(3) 0.078(5) 0.036(3) -0.007(3) 0.009(3) -0.008(3)
F69 0.075(5) 0.057(5) 0.056(5) -0.011(4) -0.030(4) 0.021(4)
C70 0.023(4) 0.024(6) 0.016(6) -0.003(5) 0.007(5) 0.007(4)
C71 0.026(5) 0.026(7) 0.046(8) -0.006(7) 0.012(5) 0.003(4)
C72 0.028(5) 0.042(9) 0.045(8) -0.007(9) 0.008(5) 0.002(5)
C73 0.025(5) 0.051(10) 0.015(8) 0.003(8) 0.005(5) 0.009(5)
C74 0.028(5) 0.044(9) 0.008(13) 0.001(8) 0.000(6) 0.015(5)
C75 0.029(5) 0.030(7) 0.009(13) -0.003(6) 0.000(6) 0.012(5)
C76 0.023(5) 0.081(11) 0.030(7) 0.017(7) 0.009(5) 0.015(6)
F77 0.033(8) 0.157(16) 0.048(7) -0.010(13) 0.006(6) 0.042(12)
F78 0.032(6) 0.051(8) 0.030(5) 0.011(5) 0.003(4) 0.014(6)
F79 0.018(4) 0.098(10) 0.085(12) 0.052(9) 0.004(7) 0.005(6)
C70B 0.024(5) 0.021(6) 0.016(7) 0.000(6) 0.005(5) 0.005(4)
C71B 0.028(5) 0.023(7) 0.044(8) -0.002(7) 0.009(6) 0.003(5)
C72B 0.026(6) 0.037(10) 0.041(8) 0.000(9) 0.007(6) 0.001(6)
C73B 0.027(5) 0.048(10) 0.016(9) 0.007(9) 0.003(5) 0.012(5)
C74B 0.028(6) 0.043(10) 0.012(15) 0.002(9) 0.002(7) 0.016(6)
C75B 0.030(6) 0.024(7) 0.008(14) 0.002(7) 0.002(6) 0.012(5)
C76B 0.026(6) 0.073(10) 0.034(8) 0.012(8) 0.003(6) 0.019(7)
F77B 0.037(9) 0.094(11) 0.040(7) 0.003(10) 0.007(7) 0.035(10)
F78B 0.046(12) 0.068(14) 0.037(8) -0.005(8) -0.015(7) 0.028(11)
F79B 0.028(7) 0.112(13) 0.120(16) 0.068(12) 0.022(10) 0.025(9)
Ir10 0.01878(14) 0.01346(14) 0.01232(14) 0.00023(11) 0.00290(10) 0.00447(10)
Cl10 0.0425(10) 0.0232(9) 0.0207(9) 0.0063(7) 0.0095(7) 0.0167(8)
Cl11 0.0171(7) 0.0201(8) 0.0170(8) -0.0025(6) 0.0041(6) 0.0008(6)
Cl12 0.0170(7) 0.0204(8) 0.0161(8) -0.0034(6) 0.0047(6) 0.0020(6)
C102 0.028(4) 0.018(4) 0.014(3) -0.003(3) 0.010(3) 0.006(3)
C103 0.024(4) 0.018(4) 0.013(3) 0.006(3) 0.007(3) -0.001(3)
C104 0.028(4) 0.022(4) 0.014(3) 0.006(3) 0.005(3) 0.009(3)
C105 0.025(3) 0.021(4) 0.014(3) 0.004(3) 0.003(3) 0.006(3)
C106 0.022(3) 0.020(4) 0.013(3) -0.003(3) 0.004(3) 0.007(3)
C107 0.031(4) 0.024(4) 0.016(4) -0.003(3) 0.005(3) 0.009(3)
C108 0.031(4) 0.016(4) 0.026(4) 0.004(3) 0.007(3) 0.004(3)
C109 0.026(4) 0.021(4) 0.027(4) 0.005(3) 0.006(3) 0.009(3)
C110 0.026(4) 0.017(4) 0.028(4) -0.002(3) 0.010(3) 0.004(3)
C111 0.026(4) 0.060(7) 0.030(5) -0.013(5) 0.005(4) 0.008(4)
C112 0.026(4) 0.058(7) 0.051(7) -0.021(5) 0.006(4) 0.007(4)
C113 0.034(5) 0.022(5) 0.074(8) 0.005(5) 0.013(5) 0.001(4)
C114 0.046(6) 0.051(7) 0.073(8) 0.038(6) 0.037(6) 0.020(5)
C115 0.044(5) 0.042(6) 0.047(6) 0.031(5) 0.027(5) 0.022(4)
C116 0.035(5) 0.045(7) 0.088(10) 0.000(7) 0.021(6) -0.001(5)
F117 0.033(4) 0.094(7) 0.190(12) -0.052(8) 0.032(5) 0.010(4)
F118 0.033(3) 0.091(7) 0.093(7) 0.010(5) 0.004(4) 0.000(4)
F119 0.043(4) 0.066(5) 0.107(7) 0.015(5) 0.027(4) -0.017(3)
C120 0.023(3) 0.021(4) 0.018(4) -0.002(3) 0.003(3) 0.006(3)
C121 0.033(4) 0.027(4) 0.015(4) 0.000(3) 0.001(3) 0.002(3)
C122 0.026(4) 0.030(4) 0.021(4) -0.004(3) -0.002(3) -0.002(3)
C123 0.024(4) 0.020(4) 0.026(4) -0.004(3) 0.003(3) 0.003(3)
C124 0.033(4) 0.026(4) 0.026(4) 0.004(4) 0.007(3) 0.001(3)
C125 0.037(4) 0.023(4) 0.014(4) -0.004(3) 0.007(3) 0.001(3)
C126 0.038(5) 0.025(5) 0.032(5) 0.001(4) 0.006(4) 0.001(4)
F127 0.056(4) 0.034(3) 0.048(4) -0.016(3) 0.006(3) -0.001(3)
F128 0.025(3) 0.041(4) 0.145(9) -0.002(5) -0.012(4) 0.004(3)
F129 0.064(4) 0.059(5) 0.045(4) -0.001(3) 0.013(3) -0.035(4)
Ir15 0.01559(13) 0.01292(14) 0.01281(14) 0.00139(11) 0.00323(10) 0.00289(10)
Cl15 0.0349(9) 0.0196(8) 0.0213(9) 0.0070(7) 0.0089(7) 0.0118(7)
C152 0.023(3) 0.022(4) 0.014(3) -0.001(3) 0.008(3) 0.006(3)
C153 0.019(3) 0.021(4) 0.009(3) -0.001(3) 0.005(3) 0.005(3)
C154 0.023(3) 0.017(4) 0.013(3) 0.001(3) 0.006(3) 0.003(3)
C155 0.030(4) 0.023(4) 0.015(3) 0.007(3) 0.011(3) 0.010(3)
C156 0.025(4) 0.022(4) 0.015(4) 0.004(3) 0.005(3) 0.007(3)
C157 0.020(3) 0.021(4) 0.028(4) -0.005(3) 0.007(3) 0.003(3)
C158 0.023(3) 0.023(4) 0.024(4) 0.008(3) 0.004(3) 0.009(3)
C159 0.031(4) 0.017(4) 0.024(4) 0.005(3) 0.007(3) 0.001(3)
C160 0.020(3) 0.019(4) 0.016(4) -0.003(3) 0.000(3) 0.003(3)
C161 0.032(4) 0.027(4) 0.018(4) -0.003(3) 0.010(3) 0.003(3)
C162 0.037(4) 0.023(4) 0.027(4) -0.002(3) 0.011(3) -0.002(3)
C163 0.024(4) 0.023(4) 0.028(4) -0.005(3) 0.003(3) 0.007(3)
C164 0.027(4) 0.037(5) 0.031(5) -0.010(4) 0.008(3) 0.008(4)
C165 0.022(4) 0.039(5) 0.026(4) -0.010(4) 0.008(3) 0.004(3)
C166 0.041(5) 0.030(5) 0.041(6) -0.017(4) 0.003(4) 0.007(4)
F167 0.054(4) 0.039(4) 0.056(4) -0.026(3) 0.013(3) 0.001(3)
F168 0.033(3) 0.045(4) 0.137(9) -0.023(5) -0.022(4) 0.006(3)
F169 0.095(6) 0.052(5) 0.056(5) -0.020(4) 0.034(4) -0.043(4)
C170 0.018(3) 0.026(4) 0.021(4) 0.007(3) 0.004(3) 0.003(3)
C171 0.021(4) 0.070(7) 0.025(5) 0.004(5) 0.010(3) -0.001(4)
C172 0.022(4) 0.080(9) 0.030(5) 0.000(5) 0.005(4) -0.001(5)
C173 0.023(4) 0.033(5) 0.038(5) 0.004(4) 0.012(4) 0.003(3)
C174 0.030(4) 0.033(5) 0.036(5) 0.006(4) 0.021(4) 0.004(4)
C175 0.026(4) 0.023(4) 0.025(4) 0.000(3) 0.010(3) 0.003(3)
C176 0.030(5) 0.056(7) 0.053(7) 0.005(5) 0.019(4) 0.005(5)
F177 0.031(3) 0.045(4) 0.115(7) 0.016(4) 0.035(4) 0.009(3)
F178 0.039(3) 0.039(3) 0.082(5) 0.012(3) 0.037(3) 0.003(3)
F179 0.027(3) 0.124(8) 0.052(4) -0.004(5) 0.012(3) -0.015(4)

loop_
_atom_type_symbol
_atom_type_description
_atom_type_scat_dispersion_real
_atom_type_scat_dispersion_imag
_atom_type_scat_source
C C 0.0181 0.0091 'International Tables Vol C Tables 4.2.6.8 and 6.1.1.4'
H H 0.0000 0.0000 'International Tables Vol C Tables 4.2.6.8 and 6.1.1.4'
F F 0.0727 0.0534 'International Tables Vol C Tables 4.2.6.8 and 6.1.1.4'
Cl Cl 0.3639 0.7018 'International Tables Vol C Tables 4.2.6.8 and 6.1.1.4'
Ir Ir -4.7710 6.5667 'International Tables Vol C Tables 4.2.6.8 and 6.1.1.4'

loop_
_exptl_crystal_face_index_h
_exptl_crystal_face_index_k
_exptl_crystal_face_index_l
_exptl_crystal_face_perp_dist
8 0 0 0.0304
-8 0 0 0.0057
0 10 -7 0.0875
1 -12 -1 0.0717
-2 8 9 0.0571
-3 1 12 0.0433
2 -1 -12 0.0756

loop_
_geom_angle_atom_site_label_1
_geom_angle_atom_site_label_2
_geom_angle_atom_site_label_3
_geom_angle
Cl1 Ir1 Cl2 88.53(6)
Cl1 Ir1 Cl3 87.07(6)
Cl2 Ir1 Cl3 81.18(6)
C2 Ir1 Cl1 94.8(2)
C2 Ir1 Cl2 134.5(2)
C2 Ir1 Cl3 144.3(2)
C2 Ir1 C4 65.8(3)
C2 Ir1 C5 66.2(3)
C3 Ir1 Cl1 115.9(2)
C3 Ir1 Cl2 99.7(2)
C3 Ir1 Cl3 157.0(2)
C3 Ir1 C2 39.1(3)
C3 Ir1 C4 39.3(3)
C3 Ir1 C5 65.8(3)
C3 Ir1 C6 65.9(3)
C4 Ir1 Cl1 155.16(19)
C4 Ir1 Cl2 94.5(2)
C4 Ir1 Cl3 117.76(19)
C5 Ir1 Cl1 148.1(2)
C5 Ir1 Cl2 123.2(2)
C5 Ir1 Cl3 94.31(19)
C5 Ir1 C4 38.8(3)
C6 Ir1 Cl1 109.6(2)
C6 Ir1 Cl2 160.3(2)
C6 Ir1 Cl3 106.7(2)
C6 Ir1 C2 39.4(3)
C6 Ir1 C4 65.8(3)
C6 Ir1 C5 39.7(3)
Ir51 Cl2 Ir1 99.24(6)
Ir1 Cl3 Ir51 98.45(6)
C3 C2 Ir1 69.8(4)
C3 C2 C6 107.7(6)
C3 C2 C7 125.3(7)
C6 C2 Ir1 70.1(4)
C6 C2 C7 127.0(7)
C7 C2 Ir1 125.9(5)
C2 C3 Ir1 71.1(4)
C2 C3 C4 108.9(6)
C2 C3 C10 126.1(7)
C4 C3 Ir1 71.7(4)
C4 C3 C10 124.8(7)
C10 C3 Ir1 127.3(5)
C3 C4 Ir1 68.9(4)
C3 C4 C8 127.3(7)
C5 C4 Ir1 70.3(4)
C5 C4 C3 107.8(6)
C5 C4 C8 124.8(7)
C8 C4 Ir1 125.7(5)
C4 C5 Ir1 70.9(4)
C4 C5 C6 107.7(6)
C4 C5 C9 126.7(7)
C6 C5 Ir1 69.5(4)
C6 C5 C9 125.5(7)
C9 C5 Ir1 124.8(5)
C2 C6 Ir1 70.4(4)
C2 C6 C5 107.8(6)
C2 C6 C20 126.4(7)
C5 C6 Ir1 70.8(4)
C5 C6 C20 125.4(6)
C20 C6 Ir1 129.6(5)
C2 C7 H7A 109.5
C2 C7 H7B 109.5
C2 C7 H7C 109.5
H7A C7 H7B 109.5
H7A C7 H7C 109.5
H7B C7 H7C 109.5
C4 C8 H8A 109.5
C4 C8 H8B 109.5
C4 C8 H8C 109.5
H8A C8 H8B 109.5
H8A C8 H8C 109.5
H8B C8 H8C 109.5
C5 C9 H9A 109.5
C5 C9 H9B 109.5
C5 C9 H9C 109.5
H9A C9 H9B 109.5
H9A C9 H9C 109.5
H9B C9 H9C 109.5
C11 C10 C3 118.8(7)
C15 C10 C3 122.2(7)
C15 C10 C11 119.0(7)
C10 C11 H11 119.9
C12 C11 C10 120.2(8)
C12 C11 H11 119.9
C11 C12 H12 119.9
C11 C12 C13 120.2(8)
C13 C12 H12 119.9
C12 C13 C14 120.6(8)
C12 C13 C16 119.8(9)
C14 C13 C16 119.7(10)
C13 C14 H14 120.5
C13 C14 C15 119.0(9)
C15 C14 H14 120.5
C10 C15 C14 120.8(8)
C10 C15 H15 119.6
C14 C15 H15 119.6
F17 C16 C13 112.0(10)
F17 C16 F18 104.6(9)
F18 C16 C13 112.1(9)
F19 C16 C13 114.0(9)
F19 C16 F17 107.0(10)
F19 C16 F18 106.6(10)
C21 C20 C6 118.2(7)
C21 C20 C25 119.2(7)
C25 C20 C6 122.6(7)
C20 C21 H21 120.1
C20 C21 C22 119.9(8)
C22 C21 H21 120.1
C21 C22 H22 120.1
C23 C22 C21 119.7(8)
C23 C22 H22 120.1
C22 C23 C24 121.8(8)
C22 C23 C26 119.1(8)
C24 C23 C26 119.1(8)
C23 C24 H24 120.7
C25 C24 C23 118.5(8)
C25 C24 H24 120.7
C20 C25 H25 119.6
C24 C25 C20 120.9(8)
C24 C25 H25 119.6
F27 C26 C23 111.4(8)
F28 C26 C23 111.5(9)
F28 C26 F27 106.1(10)
F29 C26 C23 114.8(9)
F29 C26 F27 106.5(9)
F29 C26 F28 105.9(9)
Cl2 Ir51 Cl3 81.12(6)
Cl51 Ir51 Cl2 87.04(6)
Cl51 Ir51 Cl3 88.17(7)
C52 Ir51 Cl2 140.3(2)
C52 Ir51 Cl3 138.6(2)
C52 Ir51 Cl51 95.0(2)
C53 Ir51 Cl2 103.1(2)
C53 Ir51 Cl3 161.5(2)
C53 Ir51 Cl51 109.9(2)
C53 Ir51 C52 39.3(3)
C53 Ir51 C54 40.0(3)
C53 Ir51 C55 66.4(3)
C53 Ir51 C56 65.9(3)
C54 Ir51 Cl2 92.9(2)
C54 Ir51 Cl3 122.5(2)
C54 Ir51 Cl51 149.0(2)
C54 Ir51 C52 66.0(3)
C55 Ir51 Cl2 118.1(2)
C55 Ir51 Cl3 95.6(2)
C55 Ir51 Cl51 154.9(2)
C55 Ir51 C52 66.1(3)
C55 Ir51 C54 38.7(3)
C56 Ir51 Cl2 157.1(2)
C56 Ir51 Cl3 103.4(2)
C56 Ir51 Cl51 115.3(2)
C56 Ir51 C52 38.9(3)
C56 Ir51 C54 65.5(3)
C56 Ir51 C55 39.6(3)
C53 C52 Ir51 69.1(4)
C53 C52 C57 127.2(7)
C56 C52 Ir51 69.3(4)
C56 C52 C53 107.4(7)
C56 C52 C57 125.3(7)
C57 C52 Ir51 124.9(5)
C52 C53 Ir51 71.6(4)
C52 C53 C54 107.7(7)
C52 C53 C60 125.0(7)
C54 C53 Ir51 70.6(4)
C54 C53 C60 126.7(7)
C60 C53 Ir51 130.0(5)
C53 C54 Ir51 69.3(4)
C53 C54 C58 125.9(7)
C55 C54 Ir51 70.6(4)
C55 C54 C53 108.3(7)
C55 C54 C58 125.8(8)
C58 C54 Ir51 126.2(5)
C54 C55 Ir51 70.7(4)
C54 C55 C56 107.4(7)
C54 C55 C59 127.8(7)
C56 C55 Ir51 69.6(4)
C56 C55 C59 124.8(7)
C59 C55 Ir51 126.0(6)
C52 C56 Ir51 71.7(4)
C52 C56 C55 109.2(7)
C52 C56 C70 125.4(7)
C52 C56 C70B 122.4(9)
C55 C56 Ir51 70.8(4)
C55 C56 C70 124.8(7)
C55 C56 C70B 126.7(7)
C70 C56 Ir51 131.2(10)
C70B C56 Ir51 135.6(11)
C52 C57 H57A 109.5
C52 C57 H57B 109.5
C52 C57 H57C 109.5
H57A C57 H57B 109.5
H57A C57 H57C 109.5
H57B C57 H57C 109.5
C54 C58 H58A 109.5
C54 C58 H58B 109.5
C54 C58 H58C 109.5
H58A C58 H58B 109.5
H58A C58 H58C 109.5
H58B C58 H58C 109.5
C55 C59 H59A 109.5
C55 C59 H59B 109.5
C55 C59 H59C 109.5
H59A C59 H59B 109.5
H59A C59 H59C 109.5
H59B C59 H59C 109.5
C61 C60 C53 117.5(7)
C61 C60 C65 118.7(8)
C65 C60 C53 123.8(7)
C60 C61 H61 119.5
C60 C61 C62 121.0(9)
C62 C61 H61 119.5
C61 C62 H62 120.2
C61 C62 C63 119.5(9)
C63 C62 H62 120.2
C62 C63 C66 120.3(9)
C64 C63 C62 120.2(9)
C64 C63 C66 119.6(9)
C63 C64 H64 120.1
C63 C64 C65 119.9(8)
C65 C64 H64 120.1
C60 C65 H65 119.6
C64 C65 C60 120.7(8)
C64 C65 H65 119.6
F67 C66 C63 111.8(8)
F67 C66 F68 104.3(9)
F67 C66 F69 108.2(10)
F68 C66 C63 111.6(9)
F69 C66 C63 114.2(9)
F69 C66 F68 106.1(9)
C71 C70 C56 123.5(15)
C75 C70 C56 117.3(14)
C75 C70 C71 119.2(13)
C70 C71 H71 119.8
C70 C71 C72 120.3(16)
C72 C71 H71 119.8
C71 C72 H72 120.3
C73 C72 C71 119.3(16)
C73 C72 H72 120.3
C72 C73 C74 121.5(13)
C72 C73 C76 119.6(15)
C74 C73 C76 118.8(16)
C73 C74 H74 121.0
C75 C74 C73 118.0(15)
C75 C74 H74 121.0
C70 C75 H75 119.2
C74 C75 C70 121.6(15)
C74 C75 H75 119.2
F77 C76 C73 112.8(17)
F77 C76 F78 105.2(17)
F78 C76 C73 110.4(15)
F79 C76 C73 114.0(16)
F79 C76 F77 105.7(17)
F79 C76 F78 108.2(17)
C71B C70B C56 123.2(17)
C75B C70B C56 117.8(17)
C75B C70B C71B 119.0(14)
C70B C71B H71B 119.7
C70B C71B C72B 120.7(18)
C72B C71B H71B 119.7
C71B C72B H72B 120.4
C73B C72B C71B 119.1(18)
C73B C72B H72B 120.4
C72B C73B C74B 121.2(14)
C72B C73B C76B 117.8(18)
C74B C73B C76B 121.0(18)
C73B C74B H74B 120.7
C75B C74B C73B 118.7(17)
C75B C74B H74B 120.7
C70B C75B H75B 119.4
C74B C75B C70B 121.3(17)
C74B C75B H75B 119.4
C73B C76B F77B 112.7(18)
F78B C76B C73B 112.0(19)
F78B C76B F77B 105(2)
F79B C76B C73B 114.4(18)
F79B C76B F77B 103(2)
F79B C76B F78B 108(2)
Cl10 Ir10 Cl11 87.31(6)
Cl10 Ir10 Cl12 88.39(6)
Cl11 Ir10 Cl12 81.15(5)
C102 Ir10 Cl10 94.2(2)
C102 Ir10 Cl11 140.0(2)
C102 Ir10 Cl12 138.8(2)
C102 Ir10 C104 65.8(3)
C102 Ir10 C105 66.3(3)
C103 Ir10 Cl10 113.3(2)
C103 Ir10 Cl11 159.0(2)
C103 Ir10 Cl12 102.4(2)
C103 Ir10 C102 39.6(3)
C103 Ir10 C104 39.5(3)
C103 Ir10 C105 66.0(3)
C103 Ir10 C106 66.9(3)
C104 Ir10 Cl10 152.7(2)
C104 Ir10 Cl11 120.0(2)
C104 Ir10 Cl12 94.9(2)
C104 Ir10 C105 38.3(3)
C105 Ir10 Cl10 150.6(2)
C105 Ir10 Cl11 94.2(2)
C105 Ir10 Cl12 120.8(2)
C106 Ir10 Cl10 111.2(2)
C106 Ir10 Cl11 103.0(2)
C106 Ir10 Cl12 160.0(2)
C106 Ir10 C102 39.8(3)
C106 Ir10 C104 65.9(3)
C106 Ir10 C105 40.0(3)
Ir10 Cl11 Ir15 99.09(6)
Ir10 Cl12 Ir15 98.83(6)
C103 C102 Ir10 69.7(4)
C103 C102 C106 108.2(7)
C103 C102 C107 125.1(7)
C106 C102 Ir10 69.9(4)
C106 C102 C107 126.7(7)
C107 C102 Ir10 126.2(5)
C102 C103 Ir10 70.6(4)
C102 C103 C110 125.7(7)
C104 C103 Ir10 71.1(4)
C104 C103 C102 107.3(7)
C104 C103 C110 126.6(7)
C110 C103 Ir10 128.5(6)
C103 C104 Ir10 69.3(4)
C103 C104 C108 124.9(7)
C105 C104 Ir10 70.9(4)
C105 C104 C103 109.3(7)
C105 C104 C108 125.8(7)
C108 C104 Ir10 126.0(6)
C104 C105 Ir10 70.8(4)
C104 C105 C106 108.2(7)
C104 C105 C109 127.5(7)
C106 C105 Ir10 69.3(4)
C106 C105 C109 124.2(7)
C109 C105 Ir10 124.5(6)
C102 C106 Ir10 70.3(4)
C102 C106 C105 106.9(6)
C102 C106 C120 126.3(7)
C105 C106 Ir10 70.7(4)
C105 C106 C120 126.5(7)
C120 C106 Ir10 128.6(5)
C102 C107 H10A 109.5
C102 C107 H10B 109.5
C102 C107 H10C 109.5
H10A C107 H10B 109.5
H10A C107 H10C 109.5
H10B C107 H10C 109.5
C104 C108 H10D 109.5
C104 C108 H10E 109.5
C104 C108 H10F 109.5
H10D C108 H10E 109.5
H10D C108 H10F 109.5
H10E C108 H10F 109.5
C105 C109 H10G 109.5
C105 C109 H10H 109.5
C105 C109 H10I 109.5
H10G C109 H10H 109.5
H10G C109 H10I 109.5
H10H C109 H10I 109.5
C111 C110 C103 121.1(8)
C115 C110 C103 119.5(8)
C115 C110 C111 119.4(8)
C110 C111 H111 120.1
C112 C111 C110 119.8(10)
C112 C111 H111 120.1
C111 C112 H112 119.8
C113 C112 C111 120.4(11)
C113 C112 H112 119.8
C112 C113 C114 120.1(10)
C112 C113 C116 119.9(12)
C114 C113 C116 120.0(12)
C113 C114 H114 119.4
C113 C114 C115 121.3(10)
C115 C114 H114 119.4
C110 C115 C114 119.0(10)
C110 C115 H115 120.5
C114 C115 H115 120.5
F117 C116 C113 112.9(11)
F117 C116 F118 105.7(13)
F117 C116 F119 109.4(13)
F118 C116 C113 112.6(11)
F119 C116 C113 110.2(11)
F119 C116 F118 105.6(11)
C121 C120 C106 118.8(7)
C121 C120 C125 119.1(8)
C125 C120 C106 122.2(7)
C120 C121 H121 119.9
C120 C121 C122 120.2(8)
C122 C121 H121 119.9
C121 C122 H122 120.3
C123 C122 C121 119.4(8)
C123 C122 H122 120.3
C122 C123 C124 121.0(8)
C122 C123 C126 118.9(8)
C124 C123 C126 120.1(8)
C123 C124 H124 120.1
C125 C124 C123 119.7(8)
C125 C124 H124 120.1
C120 C125 H125 119.7
C124 C125 C120 120.5(8)
C124 C125 H125 119.7
F127 C126 C123 111.0(8)
F128 C126 C123 112.7(8)
F128 C126 F127 104.6(9)
F129 C126 C123 114.1(8)
F129 C126 F127 104.2(9)
F129 C126 F128 109.5(10)
Cl12 Ir15 Cl11 80.80(5)
Cl15 Ir15 Cl11 87.95(6)
Cl15 Ir15 Cl12 86.71(6)
C152 Ir15 Cl11 135.9(2)
C152 Ir15 Cl12 143.3(2)
C152 Ir15 Cl15 95.1(2)
C153 Ir15 Cl11 162.3(2)
C153 Ir15 Cl12 105.62(19)
C153 Ir15 Cl15 108.7(2)
C153 Ir15 C152 39.3(3)
C153 Ir15 C154 40.0(3)
C153 Ir15 C155 65.8(3)
C154 Ir15 Cl11 124.5(2)
C154 Ir15 Cl12 93.12(19)
C154 Ir15 Cl15 147.2(2)
C154 Ir15 C152 66.2(3)
C154 Ir15 C155 38.1(3)
C155 Ir15 Cl11 96.5(2)
C155 Ir15 Cl12 116.1(2)
C155 Ir15 Cl15 157.1(2)
C155 Ir15 C152 66.2(3)
C156 Ir15 Cl11 101.3(2)
C156 Ir15 Cl12 156.0(2)
C156 Ir15 Cl15 117.2(2)
C156 Ir15 C152 39.3(3)
C156 Ir15 C153 66.0(3)
C156 Ir15 C154 65.7(3)
C156 Ir15 C155 39.9(3)
C153 C152 Ir15 69.0(4)
C153 C152 C157 128.6(7)
C156 C152 Ir15 68.5(4)
C156 C152 C153 106.6(6)
C156 C152 C157 124.8(7)
C157 C152 Ir15 125.5(6)
C152 C153 Ir15 71.6(4)
C152 C153 C154 108.2(6)
C152 C153 C160 124.5(7)
C154 C153 Ir15 70.8(4)
C154 C153 C160 126.8(6)
C160 C153 Ir15 129.2(5)
C153 C154 Ir15 69.2(4)
C153 C154 C158 125.6(7)
C155 C154 Ir15 70.9(4)
C155 C154 C153 108.2(6)
C155 C154 C158 126.2(7)
C158 C154 Ir15 126.8(5)
C154 C155 Ir15 71.1(4)
C154 C155 C156 108.1(7)
C154 C155 C159 127.0(7)
C156 C155 Ir15 68.8(4)
C156 C155 C159 124.8(7)
C159 C155 Ir15 126.6(6)
C152 C156 Ir15 72.2(4)
C152 C156 C155 108.7(7)
C152 C156 C170 123.5(7)
C155 C156 Ir15 71.2(4)
C155 C156 C170 126.4(7)
C170 C156 Ir15 133.0(6)
C152 C157 H15A 109.5
C152 C157 H15B 109.5
C152 C157 H15C 109.5
H15A C157 H15B 109.5
H15A C157 H15C 109.5
H15B C157 H15C 109.5
C154 C158 H15D 109.5
C154 C158 H15E 109.5
C154 C158 H15F 109.5
H15D C158 H15E 109.5
H15D C158 H15F 109.5
H15E C158 H15F 109.5
C155 C159 H15G 109.5
C155 C159 H15H 109.5
C155 C159 H15I 109.5
H15G C159 H15H 109.5
H15G C159 H15I 109.5
H15H C159 H15I 109.5
C161 C160 C153 122.4(7)
C165 C160 C153 118.9(7)
C165 C160 C161 118.8(7)
C160 C161 H161 119.7
C162 C161 C160 120.6(8)
C162 C161 H161 119.7
C161 C162 H162 120.0
C161 C162 C163 119.9(8)
C163 C162 H162 120.0
C162 C163 C164 119.8(8)
C162 C163 C166 119.7(8)
C164 C163 C166 120.6(8)
C163 C164 H164 120.1
C165 C164 C163 119.7(8)
C165 C164 H164 120.1
C160 C165 H165 119.4
C164 C165 C160 121.2(8)
C164 C165 H165 119.4
F167 C166 C163 112.8(9)
F167 C166 F168 105.5(9)
F168 C166 C163 112.5(9)
F169 C166 C163 113.0(9)
F169 C166 F167 105.7(9)
F169 C166 F168 106.7(11)
C171 C170 C156 121.7(7)
C171 C170 C175 119.2(7)
C175 C170 C156 119.0(7)
C170 C171 H171 119.9
C170 C171 C172 120.2(9)
C172 C171 H171 119.9
C171 C172 H172 119.9
C173 C172 C171 120.2(9)
C173 C172 H172 119.9
C172 C173 C174 120.1(8)
C172 C173 C176 120.8(9)
C174 C173 C176 119.1(9)
C173 C174 H174 120.0
C175 C174 C173 119.9(8)
C175 C174 H174 120.0
C170 C175 H175 119.8
C174 C175 C170 120.3(8)
C174 C175 H175 119.8
F177 C176 C173 113.3(10)
F177 C176 F178 106.7(9)
F177 C176 F179 106.1(10)
F178 C176 C173 111.5(9)
F179 C176 C173 112.6(9)
F179 C176 F178 106.2(10)

loop_
_geom_bond_atom_site_label_1
_geom_bond_atom_site_label_2
_geom_bond_distance
Ir1 Cl1 2.3908(17)
Ir1 Cl2 2.4295(17)
Ir1 Cl3 2.4414(16)
Ir1 C2 2.141(7)
Ir1 C3 2.124(7)
Ir1 C4 2.161(8)
Ir1 C5 2.154(7)
Ir1 C6 2.137(7)
Cl2 Ir51 2.4284(17)
Cl3 Ir51 2.4456(17)
C2 C3 1.428(10)
C2 C6 1.443(10)
C2 C7 1.485(10)
C3 C4 1.442(10)
C3 C10 1.499(10)
C4 C5 1.434(10)
C4 C8 1.500(10)
C5 C6 1.458(10)
C5 C9 1.495(10)
C6 C20 1.472(10)
C7 H7A 0.9600
C7 H7B 0.9600
C7 H7C 0.9600
C8 H8A 0.9600
C8 H8B 0.9600
C8 H8C 0.9600
C9 H9A 0.9600
C9 H9B 0.9600
C9 H9C 0.9600
C10 C11 1.402(11)
C10 C15 1.384(12)
C11 H11 0.9300
C11 C12 1.366(12)
C12 H12 0.9300
C12 C13 1.385(15)
C13 C14 1.386(14)
C13 C16 1.495(12)
C14 H14 0.9300
C14 C15 1.387(12)
C15 H15 0.9300
C16 F17 1.340(14)
C16 F18 1.342(14)
C16 F19 1.334(15)
C20 C21 1.395(11)
C20 C25 1.397(12)
C21 H21 0.9300
C21 C22 1.396(12)
C22 H22 0.9300
C22 C23 1.359(13)
C23 C24 1.396(13)
C23 C26 1.502(11)
C24 H24 0.9300
C24 C25 1.382(12)
C25 H25 0.9300
C26 F27 1.337(12)
C26 F28 1.337(14)
C26 F29 1.314(13)
Ir51 Cl51 2.3748(19)
Ir51 C52 2.160(7)
Ir51 C53 2.127(7)
Ir51 C54 2.145(7)
Ir51 C55 2.145(8)
Ir51 C56 2.129(7)
C52 C53 1.440(11)
C52 C56 1.430(10)
C52 C57 1.490(11)
C53 C54 1.463(11)
C53 C60 1.476(11)
C54 C55 1.421(11)
C54 C58 1.496(11)
C55 C56 1.449(11)
C55 C59 1.497(12)
C56 C70 1.491(13)
C56 C70B 1.495(15)
C57 H57A 0.9600
C57 H57B 0.9600
C57 H57C 0.9600
C58 H58A 0.9600
C58 H58B 0.9600
C58 H58C 0.9600
C59 H59A 0.9600
C59 H59B 0.9600
C59 H59C 0.9600
C60 C61 1.390(12)
C60 C65 1.383(12)
C61 H61 0.9300
C61 C62 1.376(13)
C62 H62 0.9300
C62 C63 1.388(14)
C63 C64 1.376(13)
C63 C66 1.500(13)
C64 H64 0.9300
C64 C65 1.385(12)
C65 H65 0.9300
C66 F67 1.328(12)
C66 F68 1.355(13)
C66 F69 1.313(14)
C70 C71 1.390(16)
C70 C75 1.390(16)
C71 H71 0.9300
C71 C72 1.387(17)
C72 H72 0.9300
C72 C73 1.38(2)
C73 C74 1.40(2)
C73 C76 1.504(15)
C74 H74 0.9300
C74 C75 1.382(15)
C75 H75 0.9300
C76 F77 1.34(2)
C76 F78 1.337(17)
C76 F79 1.30(2)
C70B C71B 1.391(17)
C70B C75B 1.391(17)
C71B H71B 0.9300
C71B C72B 1.389(18)
C72B H72B 0.9300
C72B C73B 1.39(2)
C73B C74B 1.39(2)
C73B C76B 1.501(17)
C74B H74B 0.9300
C74B C75B 1.386(17)
C75B H75B 0.9300
C76B F77B 1.34(3)
C76B F78B 1.336(19)
C76B F79B 1.30(2)
Ir10 Cl10 2.3870(18)
Ir10 Cl11 2.4272(16)
Ir10 Cl12 2.4367(17)
Ir10 C102 2.134(7)
Ir10 C103 2.122(7)
Ir10 C104 2.146(8)
Ir10 C105 2.148(7)
Ir10 C106 2.129(7)
Cl11 Ir15 2.4405(17)
Cl12 Ir15 2.4407(16)
C102 C103 1.443(11)
C102 C106 1.450(10)
C102 C107 1.513(10)
C103 C104 1.444(11)
C103 C110 1.481(10)
C104 C105 1.408(11)
C104 C108 1.508(11)
C105 C106 1.463(11)
C105 C109 1.494(10)
C106 C120 1.476(11)
C107 H10A 0.9600
C107 H10B 0.9600
C107 H10C 0.9600
C108 H10D 0.9600
C108 H10E 0.9600
C108 H10F 0.9600
C109 H10G 0.9600
C109 H10H 0.9600
C109 H10I 0.9600
C110 C111 1.413(13)
C110 C115 1.384(12)
C111 H111 0.9300
C111 C112 1.388(13)
C112 H112 0.9300
C112 C113 1.368(17)
C113 C114 1.370(18)
C113 C116 1.511(14)
C114 H114 0.9300
C114 C115 1.399(15)
C115 H115 0.9300
C116 F117 1.286(16)
C116 F118 1.357(18)
C116 F119 1.336(16)
C120 C121 1.390(11)
C120 C125 1.391(12)
C121 H121 0.9300
C121 C122 1.388(12)
C122 H122 0.9300
C122 C123 1.371(13)
C123 C124 1.378(12)
C123 C126 1.509(12)
C124 H124 0.9300
C124 C125 1.371(12)
C125 H125 0.9300
C126 F127 1.346(12)
C126 F128 1.318(12)
C126 F129 1.312(12)
Ir15 Cl15 2.3838(17)
Ir15 C152 2.162(7)
Ir15 C153 2.127(7)
Ir15 C154 2.149(7)
Ir15 C155 2.147(7)
Ir15 C156 2.114(8)
C152 C153 1.443(10)
C152 C156 1.439(11)
C152 C157 1.483(10)
C153 C154 1.464(10)
C153 C160 1.479(10)
C154 C155 1.401(11)
C154 C158 1.491(10)
C155 C156 1.456(11)
C155 C159 1.500(11)
C156 C170 1.490(10)
C157 H15A 0.9600
C157 H15B 0.9600
C157 H15C 0.9600
C158 H15D 0.9600
C158 H15E 0.9600
C158 H15F 0.9600
C159 H15G 0.9600
C159 H15H 0.9600
C159 H15I 0.9600
C160 C161 1.398(11)
C160 C165 1.396(11)
C161 H161 0.9300
C161 C162 1.385(12)
C162 H162 0.9300
C162 C163 1.391(12)
C163 C164 1.405(13)
C163 C166 1.488(12)
C164 H164 0.9300
C164 C165 1.371(13)
C165 H165 0.9300
C166 F167 1.329(12)
C166 F168 1.329(13)
C166 F169 1.318(15)
C170 C171 1.381(12)
C170 C175 1.392(11)
C171 H171 0.9300
C171 C172 1.394(12)
C172 H172 0.9300
C172 C173 1.369(14)
C173 C174 1.385(14)
C173 C176 1.503(12)
C174 H174 0.9300
C174 C175 1.384(11)
C175 H175 0.9300
C176 F177 1.321(14)
C176 F178 1.340(14)
C176 F179 1.330(14)

loop_
_geom_torsion_atom_site_label_1
_geom_torsion_atom_site_label_2
_geom_torsion_atom_site_label_3
_geom_torsion_atom_site_label_4
_geom_torsion
Ir1 C2 C3 C4 62.1(5)
Ir1 C2 C3 C10 -122.9(8)
Ir1 C2 C6 C5 -61.2(5)
Ir1 C2 C6 C20 125.3(7)
Ir1 C3 C4 C5 59.8(5)
Ir1 C3 C4 C8 -119.5(8)
Ir1 C3 C10 C11 173.0(6)
Ir1 C3 C10 C15 -9.2(11)
Ir1 C4 C5 C6 60.0(5)
Ir1 C4 C5 C9 -119.6(7)
Ir1 C5 C6 C2 61.0(5)
Ir1 C5 C6 C20 -125.4(7)
Ir1 C6 C20 C21 -158.6(6)
Ir1 C6 C20 C25 21.6(11)
C2 C3 C4 Ir1 -61.7(5)
C2 C3 C4 C5 -1.9(8)
C2 C3 C4 C8 178.8(7)
C2 C3 C10 C11 -94.1(10)
C2 C3 C10 C15 83.7(11)
C2 C6 C20 C21 107.4(9)
C2 C6 C20 C25 -72.4(10)
C3 C2 C6 Ir1 59.9(5)
C3 C2 C6 C5 -1.3(8)
C3 C2 C6 C20 -174.8(7)
C3 C4 C5 Ir1 -58.9(5)
C3 C4 C5 C6 1.1(8)
C3 C4 C5 C9 -178.6(7)
C3 C10 C11 C12 -178.0(8)
C3 C10 C15 C14 178.2(8)
C4 C3 C10 C11 80.1(10)
C4 C3 C10 C15 -102.1(10)
C4 C5 C6 Ir1 -60.9(5)
C4 C5 C6 C2 0.1(8)
C4 C5 C6 C20 173.7(7)
C5 C6 C20 C21 -65.0(10)
C5 C6 C20 C25 115.3(9)
C6 C2 C3 Ir1 -60.2(5)
C6 C2 C3 C4 2.0(8)
C6 C2 C3 C10 177.0(7)
C6 C20 C21 C22 179.3(7)
C6 C20 C25 C24 -179.9(8)
C7 C2 C3 Ir1 120.4(7)
C7 C2 C3 C4 -177.5(7)
C7 C2 C3 C10 -2.5(12)
C7 C2 C6 Ir1 -120.6(8)
C7 C2 C6 C5 178.2(7)
C7 C2 C6 C20 4.7(12)
C8 C4 C5 Ir1 120.4(7)
C8 C4 C5 C6 -179.6(7)
C8 C4 C5 C9 0.7(12)
C9 C5 C6 Ir1 118.8(7)
C9 C5 C6 C2 179.8(7)
C9 C5 C6 C20 -6.7(12)
C10 C3 C4 Ir1 123.2(7)
C10 C3 C4 C5 -177.0(7)
C10 C3 C4 C8 3.7(12)
C10 C11 C12 C13 -1.8(15)
C11 C10 C15 C14 -4.1(14)
C11 C12 C13 C14 -0.7(15)
C11 C12 C13 C16 180.0(10)
C12 C13 C14 C15 0.8(15)
C12 C13 C16 F17 -48.4(14)
C12 C13 C16 F18 68.8(14)
C12 C13 C16 F19 -170.0(11)
C13 C14 C15 C10 1.7(15)
C14 C13 C16 F17 132.3(11)
C14 C13 C16 F18 -110.6(12)
C14 C13 C16 F19 10.6(16)
C15 C10 C11 C12 4.1(13)
C16 C13 C14 C15 -179.9(9)
C20 C21 C22 C23 0.4(12)
C21 C20 C25 C24 0.4(13)
C21 C22 C23 C24 0.7(13)
C21 C22 C23 C26 -179.0(8)
C22 C23 C24 C25 -1.2(13)
C22 C23 C26 F27 -53.9(13)
C22 C23 C26 F28 64.5(12)
C22 C23 C26 F29 -175.1(8)
C23 C24 C25 C20 0.7(13)
C24 C23 C26 F27 126.4(10)
C24 C23 C26 F28 -115.2(11)
C24 C23 C26 F29 5.2(13)
C25 C20 C21 C22 -0.9(12)
C26 C23 C24 C25 178.5(9)
Ir51 C52 C53 C54 61.8(5)
Ir51 C52 C53 C60 -126.4(7)
Ir51 C52 C56 C55 -61.2(5)
Ir51 C52 C56 C70 128.0(12)
Ir51 C52 C56 C70B 133.0(13)
Ir51 C53 C54 C55 60.1(5)
Ir51 C53 C54 C58 -120.4(8)
Ir51 C53 C60 C61 -155.4(8)
Ir51 C53 C60 C65 24.6(13)
Ir51 C54 C55 C56 60.2(5)
Ir51 C54 C55 C59 -121.1(8)
Ir51 C55 C56 C52 61.8(5)
Ir51 C55 C56 C70 -127.3(13)
Ir51 C55 C56 C70B -133.1(15)
Ir51 C56 C70 C71 -8.6(18)
Ir51 C56 C70 C75 171(2)
Ir51 C56 C70B C71B -17(2)
Ir51 C56 C70B C75B 162(2)
C52 C53 C54 Ir51 -62.5(5)
C52 C53 C54 C55 -2.3(8)
C52 C53 C54 C58 177.1(7)
C52 C53 C60 C61 -60.5(12)
C52 C53 C60 C65 119.5(10)
C52 C56 C70 C71 -105(2)
C52 C56 C70 C75 75(2)
C52 C56 C70B C71B -114(2)
C52 C56 C70B C75B 66(3)
C53 C52 C56 Ir51 58.8(5)
C53 C52 C56 C55 -2.4(8)
C53 C52 C56 C70 -173.2(12)
C53 C52 C56 C70B -168.2(13)
C53 C54 C55 Ir51 -59.3(5)
C53 C54 C55 C56 0.9(8)
C53 C54 C55 C59 179.6(7)
C53 C60 C61 C62 -180.0(10)
C53 C60 C65 C64 -179.9(9)
C54 C53 C60 C61 109.7(10)
C54 C53 C60 C65 -70.3(12)
C54 C55 C56 Ir51 -60.9(5)
C54 C55 C56 C52 0.9(8)
C54 C55 C56 C70 171.8(12)
C54 C55 C56 C70B 166.0(15)
C55 C56 C70 C71 86(2)
C55 C56 C70 C75 -94(2)
C55 C56 C70B C71B 83(3)
C55 C56 C70B C75B -98(3)
C56 C52 C53 Ir51 -59.0(5)
C56 C52 C53 C54 2.9(8)
C56 C52 C53 C60 174.6(7)
C56 C70 C71 C72 180.0(19)
C56 C70 C75 C74 -178(2)
C56 C70B C71B C72B -179(2)
C56 C70B C75B C74B 180(3)
C57 C52 C53 Ir51 118.6(8)
C57 C52 C53 C54 -179.6(7)
C57 C52 C53 C60 -7.9(12)
C57 C52 C56 Ir51 -118.8(7)
C57 C52 C56 C55 -180.0(7)
C57 C52 C56 C70 9.2(15)
C57 C52 C56 C70B 14.2(16)
C58 C54 C55 Ir51 121.2(8)
C58 C54 C55 C56 -178.6(7)
C58 C54 C55 C59 0.1(13)
C59 C55 C56 Ir51 120.4(8)
C59 C55 C56 C52 -177.9(7)
C59 C55 C56 C70 -7.0(16)
C59 C55 C56 C70B -12.7(18)
C60 C53 C54 Ir51 126.0(7)
C60 C53 C54 C55 -173.9(7)
C60 C53 C54 C58 5.6(12)
C60 C61 C62 C63 -0.1(19)
C61 C60 C65 C64 0.1(15)
C61 C62 C63 C64 0.0(17)
C61 C62 C63 C66 179.1(11)
C62 C63 C64 C65 0.1(16)
C62 C63 C66 F67 39.6(14)
C62 C63 C66 F68 -76.8(12)
C62 C63 C66 F69 162.9(11)
C63 C64 C65 C60 -0.1(16)
C64 C63 C66 F67 -141.2(10)
C64 C63 C66 F68 102.4(11)
C64 C63 C66 F69 -17.9(14)
C65 C60 C61 C62 0.0(17)
C66 C63 C64 C65 -179.1(9)
C70 C71 C72 C73 -1(4)
C71 C70 C75 C74 2(4)
C71 C72 C73 C74 0(4)
C71 C72 C73 C76 177(2)
C72 C73 C74 C75 1(4)
C72 C73 C76 F77 137(3)
C72 C73 C76 F78 -106(3)
C72 C73 C76 F79 16(3)
C73 C74 C75 C70 -2(4)
C74 C73 C76 F77 -46(3)
C74 C73 C76 F78 71(3)
C74 C73 C76 F79 -167(3)
C75 C70 C71 C72 0(3)
C76 C73 C74 C75 -176(3)
C70B C71B C72B C73B -2(4)
C71B C70B C75B C74B -1(4)
C71B C72B C73B C74B 1(5)
C71B C72B C73B C76B 179(3)
C72B C73B C74B C75B -1(5)
C72B C73B C76B F77B 168(3)
C72B C73B C76B F78B -73(4)
C72B C73B C76B F79B 51(4)
C73B C74B C75B C70B 1(5)
C74B C73B C76B F77B -14(4)
C74B C73B C76B F78B 105(4)
C74B C73B C76B F79B -131(4)
C75B C70B C71B C72B 1(3)
C76B C73B C74B C75B -179(3)
Ir10 C102 C103 C104 -62.0(5)
Ir10 C102 C103 C110 124.1(8)
Ir10 C102 C106 C105 61.6(5)
Ir10 C102 C106 C120 -124.1(8)
Ir10 C103 C104 C105 -59.8(6)
Ir10 C103 C104 C108 120.2(8)
Ir10 C103 C110 C111 7.1(12)
Ir10 C103 C110 C115 -174.6(7)
Ir10 C104 C105 C106 -59.4(5)
Ir10 C104 C105 C109 119.2(8)
Ir10 C105 C106 C102 -61.3(5)
Ir10 C105 C106 C120 124.3(8)
Ir10 C106 C120 C121 167.6(6)
Ir10 C106 C120 C125 -11.9(11)
C102 C103 C104 Ir10 61.7(5)
C102 C103 C104 C105 1.9(9)
C102 C103 C104 C108 -178.1(7)
C102 C103 C110 C111 -85.8(11)
C102 C103 C110 C115 92.5(10)
C102 C106 C120 C121 -99.4(10)
C102 C106 C120 C125 81.1(11)
C103 C102 C106 Ir10 -59.5(5)
C103 C102 C106 C105 2.1(8)
C103 C102 C106 C120 176.5(7)
C103 C104 C105 Ir10 58.9(5)
C103 C104 C105 C106 -0.6(9)
C103 C104 C105 C109 178.1(8)
C103 C110 C111 C112 -177.7(9)
C103 C110 C115 C114 177.3(9)
C104 C103 C110 C111 101.4(11)
C104 C103 C110 C115 -80.2(11)
C104 C105 C106 Ir10 60.4(5)
C104 C105 C106 C102 -0.9(8)
C104 C105 C106 C120 -175.3(7)
C105 C106 C120 C121 73.9(10)
C105 C106 C120 C125 -105.6(10)
C106 C102 C103 Ir10 59.6(5)
C106 C102 C103 C104 -2.4(8)
C106 C102 C103 C110 -176.3(7)
C106 C120 C121 C122 -178.9(8)
C106 C120 C125 C124 177.3(8)
C107 C102 C103 Ir10 -120.7(8)
C107 C102 C103 C104 177.3(7)
C107 C102 C103 C110 3.4(12)
C107 C102 C106 Ir10 120.8(8)
C107 C102 C106 C105 -177.6(7)
C107 C102 C106 C120 -3.2(13)
C108 C104 C105 Ir10 -121.1(8)
C108 C104 C105 C106 179.4(7)
C108 C104 C105 C109 -1.9(13)
C109 C105 C106 Ir10 -118.4(8)
C109 C105 C106 C102 -179.7(7)
C109 C105 C106 C120 6.0(12)
C110 C103 C104 Ir10 -124.5(8)
C110 C103 C104 C105 175.7(7)
C110 C103 C104 C108 -4.3(13)
C110 C111 C112 C113 -1.4(17)
C111 C110 C115 C114 -4.3(15)
C111 C112 C113 C114 -0.6(18)
C111 C112 C113 C116 -178.9(11)
C112 C113 C114 C115 0.2(18)
C112 C113 C116 F117 107.5(16)
C112 C113 C116 F118 -12.2(17)
C112 C113 C116 F119 -129.9(13)
C113 C114 C115 C110 2.3(17)
C114 C113 C116 F117 -70.8(17)
C114 C113 C116 F118 169.5(11)
C114 C113 C116 F119 51.8(16)
C115 C110 C111 C112 3.9(15)
C116 C113 C114 C115 178.5(11)
C120 C121 C122 C123 1.6(14)
C121 C120 C125 C124 -2.2(13)
C121 C122 C123 C124 -2.1(14)
C121 C122 C123 C126 178.3(8)
C122 C123 C124 C125 0.5(14)
C122 C123 C126 F127 56.8(11)
C122 C123 C126 F128 -60.1(13)
C122 C123 C126 F129 174.3(9)
C123 C124 C125 C120 1.7(14)
C124 C123 C126 F127 -122.7(9)
C124 C123 C126 F128 120.3(11)
C124 C123 C126 F129 -5.3(13)
C125 C120 C121 C122 0.6(13)
C126 C123 C124 C125 -180.0(9)
Ir15 C152 C153 C154 -61.7(5)
Ir15 C152 C153 C160 125.4(7)
Ir15 C152 C156 C155 62.2(5)
Ir15 C152 C156 C170 -130.3(7)
Ir15 C153 C154 C155 -60.4(5)
Ir15 C153 C154 C158 121.1(7)
Ir15 C153 C160 C161 -29.9(11)
Ir15 C153 C160 C165 151.1(6)
Ir15 C154 C155 C156 -59.0(5)
Ir15 C154 C155 C159 122.1(8)
Ir15 C155 C156 C152 -62.8(5)
Ir15 C155 C156 C170 130.1(8)
Ir15 C156 C170 C171 19.1(13)
Ir15 C156 C170 C175 -162.5(6)
C152 C153 C154 Ir15 62.3(5)
C152 C153 C154 C155 1.9(8)
C152 C153 C154 C158 -176.7(7)
C152 C153 C160 C161 -123.8(8)
C152 C153 C160 C165 57.2(11)
C152 C156 C170 C171 115.7(10)
C152 C156 C170 C175 -65.9(11)
C153 C152 C156 Ir15 -58.8(5)
C153 C152 C156 C155 3.5(8)
C153 C152 C156 C170 171.0(7)
C153 C154 C155 Ir15 59.3(5)
C153 C154 C155 C156 0.3(8)
C153 C154 C155 C159 -178.6(7)
C153 C160 C161 C162 -177.9(8)
C153 C160 C165 C164 178.1(8)
C154 C153 C160 C161 64.7(11)
C154 C153 C160 C165 -114.3(9)
C154 C155 C156 Ir15 60.4(5)
C154 C155 C156 C152 -2.4(9)
C154 C155 C156 C170 -169.4(7)
C155 C156 C170 C171 -79.1(12)
C155 C156 C170 C175 99.4(10)
C156 C152 C153 Ir15 58.5(5)
C156 C152 C153 C154 -3.3(8)
C156 C152 C153 C160 -176.1(7)
C156 C170 C171 C172 178.1(10)
C156 C170 C175 C174 -179.3(8)
C157 C152 C153 Ir15 -119.3(8)
C157 C152 C153 C154 179.0(7)
C157 C152 C153 C160 6.1(12)
C157 C152 C156 Ir15 119.1(8)
C157 C152 C156 C155 -178.7(7)
C157 C152 C156 C170 -11.2(12)
C158 C154 C155 Ir15 -122.2(8)
C158 C154 C155 C156 178.8(7)
C158 C154 C155 C159 -0.1(13)
C159 C155 C156 Ir15 -120.6(8)
C159 C155 C156 C152 176.6(7)
C159 C155 C156 C170 9.5(13)
C160 C153 C154 Ir15 -125.1(7)
C160 C153 C154 C155 174.5(7)
C160 C153 C154 C158 -4.0(12)
C160 C161 C162 C163 -0.4(14)
C161 C160 C165 C164 -0.9(13)
C161 C162 C163 C164 -0.5(14)
C161 C162 C163 C166 177.6(9)
C162 C163 C164 C165 0.7(14)
C162 C163 C166 F167 156.8(9)
C162 C163 C166 F168 -84.0(13)
C162 C163 C166 F169 36.9(13)
C163 C164 C165 C160 0.0(14)
C164 C163 C166 F167 -25.1(14)
C164 C163 C166 F168 94.1(12)
C164 C163 C166 F169 -145.0(10)
C165 C160 C161 C162 1.1(13)
C166 C163 C164 C165 -177.4(9)
C170 C171 C172 C173 1(2)
C171 C170 C175 C174 -0.8(14)
C171 C172 C173 C174 -0.8(19)
C171 C172 C173 C176 -179.7(11)
C172 C173 C174 C175 -0.3(16)
C172 C173 C176 F177 -124.9(12)
C172 C173 C176 F178 114.8(12)
C172 C173 C176 F179 -4.5(17)
C173 C174 C175 C170 1.1(14)
C174 C173 C176 F177 56.3(14)
C174 C173 C176 F178 -64.0(13)
C174 C173 C176 F179 176.7(10)
C175 C170 C171 C172 -0.4(17)
C176 C173 C174 C175 178.5(9)

loop_
_exptl_oxdiff_crystal_face_indexfrac_h
_exptl_oxdiff_crystal_face_indexfrac_k
_exptl_oxdiff_crystal_face_indexfrac_l
_exptl_oxdiff_crystal_face_x
_exptl_oxdiff_crystal_face_y
_exptl_oxdiff_crystal_face_z
7.9394 -0.3204 0.1931 -0.2845 0.9586 -0.0090
-7.9394 0.3204 -0.1931 0.2845 -0.9586 0.0090
-0.1831 10.3328 -6.7697 0.1833 0.0986 0.9781
1.4471 -11.9119 -1.3158 -0.6927 -0.3759 -0.6155
-2.0375 7.7111 8.9739 0.8771 0.4769 -0.0575
-3.2458 1.0760 12.0634 0.7454 0.1959 -0.6188
1.7406 -0.9839 -12.0703 -0.6885 -0.3750 0.6207

loop_
_twin_individual_id
_twin_individual_mass_fraction_refined
_oxdiff_twin_reflns_isolated
_oxdiff_twin_reflns_overlapped
_twin_individual_twin_lattice_type
_twin_individual_twin_matrix_11
_twin_individual_twin_matrix_12
_twin_individual_twin_matrix_13
_twin_individual_twin_matrix_21
_twin_individual_twin_matrix_22
_twin_individual_twin_matrix_23
_twin_individual_twin_matrix_31
_twin_individual_twin_matrix_32
_twin_individual_twin_matrix_33
1 0.6940(7) 20520 29797 ref 1.0000 0.0000 0.0000 0.0000 1.0000 0.0000 0.0000 0.0000 1.0000
2 0.3060(7) 0 29796 nmt -0.9997 0.0016 -0.0001 -0.0275 -0.0004 -0.9998 0.0218 -1.0014 -0.0003
